data_7158030
loop_
_publ_author_name
'Liu, Ya-Zhou'
'Mu, Xiao'
'Chan, Cheih-Kai'
'Robeyns, Koen'
'Wang, Cheng-Chung'
'Singleton, Michael L.'

_publ_section_title
;
 Water binding stabilizes stacked conformations of ferrocene containing
 sheet-like aromatic oligoamides.
;
_journal_issue 25
_journal_name_full 'Organic &amp; biomolecular chemistry'
_journal_page_first 5521
_journal_page_last 5524
_journal_paper_doi 10.1039/d1ob00580d
_journal_volume 19
_journal_year 2021
_chemical_formula_moiety '2(C54 H50 Fe N12 O8), 3(C4 H8 O), 5(H2 O) [+ solvent]'
_chemical_formula_sum 'C120 H134 Fe2 N24 O24'
_chemical_formula_weight 2408.20
_space_group_crystal_system monoclinic
_space_group_IT_number 14
_space_group_name_Hall '-P 2ybc'
_space_group_name_H-M_alt 'P 1 21/c 1'
_atom_sites_solution_hydrogens mixed
_audit_creation_method SHELXL-2014/7
_cell_angle_alpha 90
_cell_angle_beta 101.8778(18)
_cell_angle_gamma 90
_cell_formula_units_Z 4
_cell_length_a 14.0152(3)
_cell_length_b 32.0600(7)
_cell_length_c 27.4484(5)
_cell_measurement_reflns_used 14040
_cell_measurement_temperature 150(2)
_cell_measurement_theta_max 25.1780
_cell_measurement_theta_min 2.9260
_cell_volume 12069.2(4)
_computing_cell_refinement
;
CrysAlisPro, Agilent Technologies,
Version 1.171.37.35 (release 13-08-2014 CrysAlis171 .NET)
(compiled Aug 13 2014,18:06:01)
;
_computing_data_collection MAR
_computing_data_reduction
;
CrysAlisPro, Agilent Technologies,
Version 1.171.37.35 (release 13-08-2014 CrysAlis171 .NET)
(compiled Aug 13 2014,18:06:01)
;
_computing_molecular_graphics 'MERCURY (Macrae et al., 2008)'
_computing_publication_material
;

'MERCURY (Macrae et al., 2008), Platon (Spek, 2009)'



;
_computing_structure_refinement 'SHELXL-2014/7 (Sheldrick, 2014)'
_computing_structure_solution 'SHELXT (Sheldrick, 2015)'
_diffrn_ambient_temperature 150(2)
_diffrn_measured_fraction_theta_full 0.993
_diffrn_measured_fraction_theta_max 0.993
_diffrn_measurement_device_type 'MAR345 image plate'
_diffrn_measurement_method '180 images, \D\F 1.0\% '
_diffrn_radiation_monochromator 'Xenocs Fox3D mirror'
_diffrn_radiation_type MoK\a
_diffrn_radiation_wavelength 0.71073
_diffrn_reflns_av_R_equivalents 0.0728
_diffrn_reflns_av_unetI/netI 0.0725
_diffrn_reflns_Laue_measured_fraction_full 0.993
_diffrn_reflns_Laue_measured_fraction_max 0.993
_diffrn_reflns_limit_h_max 13
_diffrn_reflns_limit_h_min -15
_diffrn_reflns_limit_k_max 36
_diffrn_reflns_limit_k_min -33
_diffrn_reflns_limit_l_max 31
_diffrn_reflns_limit_l_min -31
_diffrn_reflns_number 48565
_diffrn_reflns_point_group_measured_fraction_full 0.993
_diffrn_reflns_point_group_measured_fraction_max 0.993
_diffrn_reflns_theta_full 23.817
_diffrn_reflns_theta_max 23.817
_diffrn_reflns_theta_min 2.944
_diffrn_source 'Rigaku UltraX 18 rotating anode'
_exptl_absorpt_coefficient_mu 0.321
_exptl_absorpt_correction_T_max 1.00000
_exptl_absorpt_correction_T_min 0.56765
_exptl_absorpt_correction_type multi-scan
_exptl_absorpt_process_details
;
CrysAlisPro, Agilent Technologies,
Version 1.171.37.35 (release 13-08-2014 CrysAlis171 .NET)
(compiled Aug 13 2014,18:06:01)
Empirical absorption correction using spherical harmonics,
 implemented in SCALE3 ABSPACK scaling algorithm.
;
_exptl_crystal_colour orange
_exptl_crystal_density_diffrn 1.325
_exptl_crystal_description block
_exptl_crystal_F_000 5064
_exptl_crystal_size_max 0.50
_exptl_crystal_size_mid 0.35
_exptl_crystal_size_min 0.10
_refine_diff_density_max 0.567
_refine_diff_density_min -0.462
_refine_diff_density_rms 0.058
_refine_ls_extinction_method none
_refine_ls_goodness_of_fit_ref 1.073
_refine_ls_hydrogen_treatment constr
_refine_ls_matrix_type full
_refine_ls_number_parameters 1788
_refine_ls_number_reflns 18404
_refine_ls_number_restraints 633
_refine_ls_restrained_S_all 1.084
_refine_ls_R_factor_all 0.1062
_refine_ls_R_factor_gt 0.0638
_refine_ls_shift/su_max 0.001
_refine_ls_shift/su_mean 0.000
_refine_ls_structure_factor_coef Fsqd
_refine_ls_weighting_details 'w=1/[\s^2^(Fo^2^)+(0.0800P)^2^+3.9000P] where P=(Fo^2^+2Fc^2^)/3'
_refine_ls_weighting_scheme calc
_refine_ls_wR_factor_gt 0.1532
_refine_ls_wR_factor_ref 0.1741
_reflns_Friedel_coverage 0.000
_reflns_number_gt 11890
_reflns_number_total 18404
_reflns_threshold_expression 'I > 2\s(I)'
_cod_data_source_file d1ob00580d3.cif
_cod_data_source_block ms_y_FPPP
_cod_depositor_comments 'Adding full bibliography for 7158030.cif.'
_cod_original_sg_symbol_H-M 'P 21/c'
_cod_database_code 7158030
_shelx_shelxl_version_number 2014/7
_shelx_space_group_comment
;
The symmetry employed for this shelxl refinement is uniquely defined
by the following loop, which should always be used as a source of
symmetry information in preference to the above space-group names.
They are only intended as comments.
;

loop_
_space_group_symop_operation_xyz
'x, y, z'
'-x, y+1/2, -z+1/2'
'-x, -y, -z'
'x, -y-1/2, z-1/2'

loop_
_atom_site_label
_atom_site_type_symbol
_atom_site_fract_x
_atom_site_fract_y
_atom_site_fract_z
_atom_site_U_iso_or_equiv
_atom_site_adp_type
_atom_site_occupancy
_atom_site_site_symmetry_order
_atom_site_calc_flag
_atom_site_refinement_flags_posn
_atom_site_refinement_flags_adp
_atom_site_refinement_flags_occupancy
_atom_site_disorder_assembly
_atom_site_disorder_group
Fe1 Fe 1.02535(4) 0.24486(2) -0.00086(2) 0.04432(19) Uani 1 1 d . . . . .
C2 C 1.0352(3) 0.28574(14) -0.05656(15) 0.0467(11) Uani 1 1 d . . . . .
H2 H 0.9881 0.2892 -0.0866 0.056 Uiso 1 1 calc R U . . .
C3 C 1.1157(3) 0.25780(15) -0.04916(16) 0.0529(12) Uani 1 1 d . . . . .
H3 H 1.1321 0.2395 -0.0734 0.063 Uiso 1 1 calc R U . . .
C4 C 1.1670(3) 0.26201(16) 0.00059(17) 0.0565(13) Uani 1 1 d . . . . .
H4 H 1.2237 0.2468 0.0155 0.068 Uiso 1 1 calc R U . . .
C5 C 1.1200(3) 0.29252(15) 0.02442(15) 0.0500(12) Uani 1 1 d . . . . .
H5 H 1.1396 0.3015 0.0580 0.060 Uiso 1 1 calc R U . . .
C6 C 1.0373(3) 0.30763(14) -0.01119(14) 0.0421(11) Uani 1 1 d . . . . .
C7 C 0.9667(3) 0.33964(13) -0.00375(14) 0.0395(10) Uani 1 1 d . . . . .
O8 O 0.9017(2) 0.35214(9) -0.03753(10) 0.0482(8) Uani 1 1 d . . . . .
N9 N 0.9798(2) 0.35534(11) 0.04410(12) 0.0421(9) Uani 1 1 d . . . . .
H9 H 1.0281 0.3444 0.0660 0.051 Uiso 1 1 calc R U . . .
C10 C 0.9259(3) 0.38639(13) 0.06188(14) 0.0377(10) Uani 1 1 d . . . . .
C11 C 0.8753(3) 0.41763(14) 0.03246(16) 0.0462(11) Uani 1 1 d . . . . .
H11 H 0.8724 0.4183 -0.0024 0.055 Uiso 1 1 calc R U . . .
C12 C 0.8299(3) 0.44736(14) 0.05495(17) 0.0511(12) Uani 1 1 d . . . . .
H12 H 0.7953 0.4692 0.0356 0.061 Uiso 1 1 calc R U . . .
C13 C 0.8336(3) 0.44595(14) 0.10581(16) 0.0478(11) Uani 1 1 d . . . . .
H13 H 0.8027 0.4666 0.1220 0.057 Uiso 1 1 calc R U . . .
C14 C 0.8843(3) 0.41334(14) 0.13191(15) 0.0411(10) Uani 1 1 d . . . . .
N15 N 0.9288(2) 0.38354(11) 0.11085(11) 0.0373(8) Uani 1 1 d . . . . .
N16 N 0.8919(2) 0.40726(11) 0.18318(12) 0.0421(9) Uani 1 1 d . . . . .
H16 H 0.9123 0.3824 0.1942 0.050 Uiso 1 1 calc R U . . .
C17 C 0.8726(3) 0.43408(15) 0.21844(15) 0.0414(10) Uani 1 1 d . . . . .
O18 O 0.8437(2) 0.46983(10) 0.21072(11) 0.0560(8) Uani 1 1 d . . . . .
C19 C 0.8915(3) 0.41455(15) 0.26961(15) 0.0414(11) Uani 1 1 d . . . . .
C20 C 0.8716(3) 0.43711(15) 0.30899(16) 0.0477(11) Uani 1 1 d . . . . .
H20 H 0.8496 0.4652 0.3048 0.057 Uiso 1 1 calc R U . . .
C21 C 0.8847(3) 0.41761(16) 0.35518(16) 0.0502(12) Uani 1 1 d D . . . .
C22 C 0.9195(3) 0.37763(16) 0.36024(16) 0.0472(11) Uani 1 1 d . . . . .
H22 H 0.9309 0.3640 0.3916 0.057 Uiso 1 1 calc R U . . .
C23 C 0.9378(3) 0.35745(15) 0.31829(15) 0.0437(11) Uani 1 1 d . . . . .
N24 N 0.9236(2) 0.37501(11) 0.27325(12) 0.0397(8) Uani 1 1 d . . . . .
O25 O 0.8534(9) 0.4418(3) 0.3907(3) 0.053(3) Uani 0.721(10) 1 d D U P A 9
C26 C 0.8538(11) 0.4216(3) 0.4379(4) 0.061(3) Uani 0.721(10) 1 d D U P A 9
H26A H 0.9208 0.4127 0.4533 0.073 Uiso 0.721(10) 1 calc R U P A 9
H26B H 0.8116 0.3965 0.4326 0.073 Uiso 0.721(10) 1 calc R U P A 9
C27 C 0.8164(6) 0.4518(3) 0.4715(3) 0.063(2) Uani 0.721(10) 1 d D U P A 9
H27 H 0.8625 0.4759 0.4782 0.075 Uiso 0.721(10) 1 calc R U P A 9
C28 C 0.7177(5) 0.4679(3) 0.4480(3) 0.080(3) Uani 0.721(10) 1 d D U P A 9
H28A H 0.6962 0.4880 0.4704 0.121 Uiso 0.721(10) 1 calc R U P A 9
H28B H 0.6715 0.4446 0.4417 0.121 Uiso 0.721(10) 1 calc R U P A 9
H28C H 0.7207 0.4817 0.4165 0.121 Uiso 0.721(10) 1 calc R U P A 9
C29 C 0.8135(11) 0.4304(4) 0.5204(3) 0.110(5) Uani 0.721(10) 1 d D U P A 9
H29A H 0.8795 0.4219 0.5367 0.165 Uiso 0.721(10) 1 calc R U P A 9
H29B H 0.7714 0.4058 0.5141 0.165 Uiso 0.721(10) 1 calc R U P A 9
H29C H 0.7876 0.4498 0.5422 0.165 Uiso 0.721(10) 1 calc R U P A 9
O25B O 0.873(3) 0.4369(8) 0.3986(7) 0.049(6) Uani 0.279(10) 1 d D U P A 10
C26B C 0.857(3) 0.4104(7) 0.4389(10) 0.053(6) Uani 0.279(10) 1 d D U P A 10
H26C H 0.9203 0.4006 0.4586 0.064 Uiso 0.279(10) 1 calc R U P A 10
H26D H 0.8180 0.3857 0.4254 0.064 Uiso 0.279(10) 1 calc R U P A 10
C27B C 0.8036(15) 0.4351(5) 0.4717(7) 0.058(6) Uani 0.279(10) 1 d D U P A 10
H27B H 0.7360 0.4410 0.4529 0.069 Uiso 0.279(10) 1 calc R U P A 10
C28B C 0.8545(18) 0.4754(5) 0.4870(8) 0.098(8) Uani 0.279(10) 1 d D U P A 10
H28D H 0.9142 0.4700 0.5119 0.147 Uiso 0.279(10) 1 calc R U P A 10
H28E H 0.8115 0.4936 0.5014 0.147 Uiso 0.279(10) 1 calc R U P A 10
H28F H 0.8711 0.4889 0.4579 0.147 Uiso 0.279(10) 1 calc R U P A 10
C29B C 0.798(3) 0.4093(7) 0.5175(9) 0.080(8) Uani 0.279(10) 1 d D U P A 10
H29D H 0.7649 0.4254 0.5394 0.121 Uiso 0.279(10) 1 calc R U P A 10
H29E H 0.8642 0.4023 0.5354 0.121 Uiso 0.279(10) 1 calc R U P A 10
H29F H 0.7618 0.3835 0.5073 0.121 Uiso 0.279(10) 1 calc R U P A 10
C30 C 0.9740(3) 0.31359(16) 0.32358(16) 0.0476(11) Uani 1 1 d . . . . .
O31 O 0.9941(2) 0.29660(11) 0.36390(11) 0.0633(9) Uani 1 1 d . . . . .
N32 N 0.9784(2) 0.29490(12) 0.27935(12) 0.0433(9) Uani 1 1 d . . . . .
H32 H 0.9617 0.3106 0.2527 0.052 Uiso 1 1 calc R U . . .
C33 C 1.0060(3) 0.25410(14) 0.27100(15) 0.0422(11) Uani 1 1 d . . . . .
N34 N 0.9913(2) 0.24435(12) 0.22246(12) 0.0440(9) Uani 1 1 d . . . . .
C35 C 1.0139(3) 0.20553(15) 0.21136(17) 0.0513(12) Uani 1 1 d . . . . .
H35 H 1.0032 0.1981 0.1772 0.062 Uiso 1 1 calc R U . . .
C36 C 1.0515(3) 0.17540(15) 0.24597(18) 0.0558(12) Uani 1 1 d . . . . .
H36 H 1.0660 0.1481 0.2362 0.067 Uiso 1 1 calc R U . . .
C37 C 1.0671(3) 0.18698(16) 0.29544(17) 0.0554(12) Uani 1 1 d . . . . .
H37 H 1.0938 0.1674 0.3206 0.067 Uiso 1 1 calc R U . . .
C38 C 1.0445(3) 0.22628(16) 0.30861(16) 0.0520(12) Uani 1 1 d . . . . .
H38 H 1.0549 0.2343 0.3426 0.062 Uiso 1 1 calc R U . . .
C42 C 0.9126(3) 0.20459(14) -0.02654(16) 0.0490(11) Uani 1 1 d . . . . .
H42 H 0.8745 0.2034 -0.0594 0.059 Uiso 1 1 calc R U . . .
C43 C 0.9999(3) 0.18207(15) -0.00847(17) 0.0556(12) Uani 1 1 d . . . . .
H43 H 1.0301 0.1632 -0.0272 0.067 Uiso 1 1 calc R U . . .
C44 C 1.0343(4) 0.19249(15) 0.04213(17) 0.0565(13) Uani 1 1 d . . . . .
H44 H 1.0915 0.1817 0.0631 0.068 Uiso 1 1 calc R U . . .
C45 C 0.9694(3) 0.22160(15) 0.05614(16) 0.0513(12) Uani 1 1 d . . . . .
H45 H 0.9755 0.2340 0.0881 0.062 Uiso 1 1 calc R U . . .
C46 C 0.8921(3) 0.22926(14) 0.01334(15) 0.0463(11) Uani 1 1 d . . . . .
C47 C 0.8077(3) 0.25820(14) 0.00691(15) 0.0430(11) Uani 1 1 d . . . . .
O48 O 0.7411(2) 0.25674(9) -0.02986(10) 0.0478(8) Uani 1 1 d . . . . .
N49 N 0.8070(2) 0.28639(11) 0.04466(12) 0.0437(9) Uani 1 1 d . . . . .
H49 H 0.8529 0.2838 0.0717 0.052 Uiso 1 1 calc R U . . .
C50 C 0.7402(3) 0.31868(13) 0.04400(14) 0.0391(10) Uani 1 1 d . . . . .
C51 C 0.6924(3) 0.33862(14) 0.00067(15) 0.0445(11) Uani 1 1 d . . . . .
H51 H 0.7027 0.3303 -0.0311 0.053 Uiso 1 1 calc R U . . .
C52 C 0.6300(3) 0.37074(15) 0.00542(16) 0.0510(12) Uani 1 1 d . . . . .
H52 H 0.5973 0.3851 -0.0235 0.061 Uiso 1 1 calc R U . . .
C53 C 0.6139(3) 0.38253(15) 0.05163(17) 0.0503(12) Uani 1 1 d . . . . .
H53 H 0.5691 0.4040 0.0549 0.060 Uiso 1 1 calc R U . . .
C54 C 0.6660(3) 0.36163(14) 0.09281(15) 0.0429(11) Uani 1 1 d . . . . .
N55 N 0.7263(2) 0.32975(11) 0.08922(12) 0.0427(9) Uani 1 1 d . . . . .
N56 N 0.6594(2) 0.37100(12) 0.14190(13) 0.0471(9) Uani 1 1 d . . . . .
H56 H 0.6804 0.3517 0.1643 0.057 Uiso 1 1 calc R U . . .
C57 C 0.6241(3) 0.40653(17) 0.15891(18) 0.0524(12) Uani 1 1 d . . . . .
O58 O 0.5873(2) 0.43548(12) 0.13299(13) 0.0678(10) Uani 1 1 d . . . . .
C59 C 0.6335(3) 0.40740(18) 0.21505(18) 0.0533(13) Uani 1 1 d . . . . .
C60 C 0.6130(3) 0.44464(17) 0.23667(19) 0.0623(14) Uani 1 1 d . . . . .
H60 H 0.5941 0.4689 0.2171 0.075 Uiso 1 1 calc R U . . .
C61 C 0.6214(3) 0.4451(2) 0.2877(2) 0.0699(17) Uani 1 1 d D . . . .
C62 C 0.6457(3) 0.4086(2) 0.3146(2) 0.0698(17) Uani 1 1 d . . . . .
H62 H 0.6484 0.4078 0.3495 0.084 Uiso 1 1 calc R U . . .
C63 C 0.6661(3) 0.37328(18) 0.28918(17) 0.0569(14) Uani 1 1 d . . . . .
N64 N 0.6609(3) 0.37246(14) 0.23945(13) 0.0514(10) Uani 1 1 d . . . . .
O65 O 0.6087(5) 0.48325(19) 0.3105(2) 0.0508(18) Uani 0.660(10) 1 d D U P B 7
C66 C 0.5767(7) 0.5202(2) 0.2816(3) 0.060(2) Uani 0.660(10) 1 d D U P B 7
H66A H 0.5124 0.5148 0.2597 0.072 Uiso 0.660(10) 1 calc R U P B 7
H66B H 0.6236 0.5268 0.2602 0.072 Uiso 0.660(10) 1 calc R U P B 7
C67 C 0.5689(7) 0.5567(2) 0.3147(3) 0.081(3) Uani 0.660(10) 1 d D U P B 7
H67 H 0.5202 0.5502 0.3356 0.098 Uiso 0.660(10) 1 calc R U P B 7
C68 C 0.6645(7) 0.5662(3) 0.3478(4) 0.101(4) Uani 0.660(10) 1 d D U P B 7
H68A H 0.7093 0.5773 0.3280 0.151 Uiso 0.660(10) 1 calc R U P B 7
H68B H 0.6919 0.5406 0.3647 0.151 Uiso 0.660(10) 1 calc R U P B 7
H68C H 0.6553 0.5869 0.3727 0.151 Uiso 0.660(10) 1 calc R U P B 7
C69 C 0.5337(8) 0.5941(3) 0.2820(4) 0.097(4) Uani 0.660(10) 1 d D U P B 7
H69A H 0.4661 0.5896 0.2647 0.145 Uiso 0.660(10) 1 calc R U P B 7
H69B H 0.5750 0.5977 0.2575 0.145 Uiso 0.660(10) 1 calc R U P B 7
H69C H 0.5375 0.6192 0.3027 0.145 Uiso 0.660(10) 1 calc R U P B 7
O65B O 0.5998(11) 0.4679(4) 0.3267(4) 0.059(4) Uani 0.340(10) 1 d D U P B 8
C66B C 0.5913(17) 0.5087(4) 0.3038(5) 0.063(5) Uani 0.340(10) 1 d D U P B 8
H66C H 0.5314 0.5102 0.2774 0.076 Uiso 0.340(10) 1 calc R U P B 8
H66D H 0.6481 0.5142 0.2885 0.076 Uiso 0.340(10) 1 calc R U P B 8
C67B C 0.5870(11) 0.5406(4) 0.3435(5) 0.078(5) Uani 0.340(10) 1 d D U P B 8
H67B H 0.5227 0.5371 0.3534 0.094 Uiso 0.340(10) 1 calc R U P B 8
C68B C 0.6635(11) 0.5351(5) 0.3890(5) 0.085(6) Uani 0.340(10) 1 d D U P B 8
H68D H 0.7279 0.5373 0.3805 0.128 Uiso 0.340(10) 1 calc R U P B 8
H68E H 0.6565 0.5076 0.4034 0.128 Uiso 0.340(10) 1 calc R U P B 8
H68F H 0.6567 0.5568 0.4132 0.128 Uiso 0.340(10) 1 calc R U P B 8
C69B C 0.5868(14) 0.5839(4) 0.3204(7) 0.079(5) Uani 0.340(10) 1 d D U P B 8
H69D H 0.6368 0.5851 0.3001 0.118 Uiso 0.340(10) 1 calc R U P B 8
H69E H 0.6010 0.6049 0.3468 0.118 Uiso 0.340(10) 1 calc R U P B 8
H69F H 0.5227 0.5894 0.2993 0.118 Uiso 0.340(10) 1 calc R U P B 8
C70 C 0.6966(3) 0.3338(2) 0.31697(18) 0.0632(15) Uani 1 1 d . . . . .
O71 O 0.7017(3) 0.33130(13) 0.36240(12) 0.0853(13) Uani 1 1 d . . . . .
N72 N 0.7198(3) 0.30235(14) 0.28872(13) 0.0538(10) Uani 1 1 d . . . . .
H72 H 0.7171 0.3086 0.2573 0.065 Uiso 1 1 calc R U . . .
C73 C 0.7470(3) 0.26184(19) 0.30202(16) 0.0556(14) Uani 1 1 d . . . . .
N74 N 0.7660(3) 0.23906(14) 0.26401(13) 0.0550(10) Uani 1 1 d . . . . .
C75 C 0.7925(3) 0.1992(2) 0.27266(18) 0.0634(14) Uani 1 1 d . . . . .
H75 H 0.8050 0.1829 0.2458 0.076 Uiso 1 1 calc R U . . .
C76 C 0.8024(3) 0.1806(2) 0.3192(2) 0.0746(17) Uani 1 1 d . . . . .
H76 H 0.8211 0.1522 0.3243 0.089 Uiso 1 1 calc R U . . .
C77 C 0.7841(4) 0.2049(2) 0.35770(19) 0.0747(18) Uani 1 1 d . . . . .
H77 H 0.7909 0.1932 0.3900 0.090 Uiso 1 1 calc R U . . .
C78 C 0.7562(4) 0.2454(2) 0.34980(17) 0.0687(16) Uani 1 1 d . . . . .
H78 H 0.7434 0.2622 0.3763 0.082 Uiso 1 1 calc R U . . .
Fe01 Fe 0.55599(4) 0.29401(2) 0.57586(2) 0.04505(19) Uani 1 1 d . . . . .
C102 C 0.5827(4) 0.34135(16) 0.62618(16) 0.0573(13) Uani 1 1 d . . . . .
H102 H 0.5373 0.3534 0.6434 0.069 Uiso 1 1 calc R U . . .
C103 C 0.6451(4) 0.30758(17) 0.64300(17) 0.0631(14) Uani 1 1 d . . . . .
H103 H 0.6485 0.2930 0.6734 0.076 Uiso 1 1 calc R U . . .
C104 C 0.7017(3) 0.29902(15) 0.60719(16) 0.0546(12) Uani 1 1 d . . . . .
H104 H 0.7497 0.2778 0.6092 0.066 Uiso 1 1 calc R U . . .
C105 C 0.6738(3) 0.32799(14) 0.56755(15) 0.0487(12) Uani 1 1 d . . . . .
H105 H 0.7002 0.3295 0.5384 0.058 Uiso 1 1 calc R U . . .
C106 C 0.5995(3) 0.35423(14) 0.57907(15) 0.0463(11) Uani 1 1 d . . . . .
C107 C 0.5437(3) 0.38835(15) 0.54993(17) 0.0526(12) Uani 1 1 d . . . . .
O108 O 0.5037(3) 0.41539(11) 0.57008(12) 0.0736(10) Uani 1 1 d . . . . .
N109 N 0.5389(2) 0.38706(11) 0.49932(12) 0.0443(9) Uani 1 1 d . . . . .
H109 H 0.5727 0.3673 0.4884 0.053 Uiso 1 1 calc R U . . .
C110 C 0.4856(3) 0.41404(13) 0.46297(15) 0.0394(10) Uani 1 1 d . . . . .
C111 C 0.4472(3) 0.45217(14) 0.47335(17) 0.0509(12) Uani 1 1 d . . . . .
H111 H 0.4534 0.4617 0.5066 0.061 Uiso 1 1 calc R U . . .
C112 C 0.3997(3) 0.47560(15) 0.43363(17) 0.0559(13) Uani 1 1 d . . . . .
H112 H 0.3743 0.5022 0.4396 0.067 Uiso 1 1 calc R U . . .
C113 C 0.3883(3) 0.46131(13) 0.38531(17) 0.0475(11) Uani 1 1 d . . . . .
H113 H 0.3554 0.4772 0.3577 0.057 Uiso 1 1 calc R U . . .
C114 C 0.4274(3) 0.42262(13) 0.37933(15) 0.0386(10) Uani 1 1 d . . . . .
N115 N 0.4764(2) 0.39920(10) 0.41672(11) 0.0367(8) Uani 1 1 d . . . . .
N116 N 0.4194(2) 0.40339(10) 0.33261(12) 0.0410(8) Uani 1 1 d . . . . .
H116 H 0.4333 0.3766 0.3335 0.049 Uiso 1 1 calc R U . . .
C117 C 0.3932(3) 0.42019(14) 0.28632(15) 0.0396(10) Uani 1 1 d . . . . .
O118 O 0.3688(2) 0.45606(10) 0.27686(11) 0.0521(8) Uani 1 1 d . . . . .
C119 C 0.4016(3) 0.38953(13) 0.24532(14) 0.0371(10) Uani 1 1 d . . . . .
C120 C 0.3786(3) 0.40263(13) 0.19610(15) 0.0416(10) Uani 1 1 d . . . . .
H120 H 0.3581 0.4305 0.1880 0.050 Uiso 1 1 calc R U . . .
C121 C 0.3862(3) 0.37436(14) 0.15931(14) 0.0416(11) Uani 1 1 d . . . . .
C122 C 0.4177(3) 0.33417(13) 0.17219(15) 0.0392(10) Uani 1 1 d . . . . .
H122 H 0.4235 0.3141 0.1475 0.047 Uiso 1 1 calc R U . . .
C123 C 0.4404(3) 0.32433(13) 0.22252(14) 0.0356(10) Uani 1 1 d . . . . .
N124 N 0.4323(2) 0.35083(11) 0.25889(11) 0.0357(8) Uani 1 1 d . . . . .
O125 O 0.3602(2) 0.38900(9) 0.11155(10) 0.0493(8) Uani 1 1 d D . . . .
C126 C 0.3637(3) 0.35979(14) 0.07163(13) 0.0510(12) Uani 1 1 d D . . . .
H12A H 0.3179 0.3365 0.0727 0.061 Uiso 1 1 calc R U . . .
H12B H 0.4302 0.3482 0.0754 0.061 Uiso 1 1 calc R U . . .
C127 C 0.3355(3) 0.38270(16) 0.02251(15) 0.0611(14) Uani 1 1 d D . . . .
H127 H 0.3835 0.4057 0.0221 0.073 Uiso 1 1 calc R U . . .
C128 C 0.2360(4) 0.40138(18) 0.01516(19) 0.0802(17) Uani 1 1 d D . . . .
H12C H 0.1878 0.3792 0.0150 0.120 Uiso 1 1 calc R U . . .
H12D H 0.2215 0.4163 -0.0167 0.120 Uiso 1 1 calc R U . . .
H12E H 0.2334 0.4209 0.0423 0.120 Uiso 1 1 calc R U . . .
C129 C 0.3434(4) 0.35185(18) -0.01924(17) 0.0822(18) Uani 1 1 d D . . . .
H12F H 0.2932 0.3303 -0.0212 0.123 Uiso 1 1 calc R U . . .
H12G H 0.4080 0.3388 -0.0122 0.123 Uiso 1 1 calc R U . . .
H12H H 0.3340 0.3668 -0.0510 0.123 Uiso 1 1 calc R U . . .
C130 C 0.4756(3) 0.28101(14) 0.23687(15) 0.0393(10) Uani 1 1 d . . . . .
O131 O 0.4945(2) 0.25606(9) 0.20664(10) 0.0506(8) Uani 1 1 d . . . . .
N132 N 0.4838(2) 0.27313(10) 0.28662(11) 0.0378(8) Uani 1 1 d . . . . .
H132 H 0.4735 0.2947 0.3047 0.045 Uiso 1 1 calc R U . . .
C133 C 0.5059(3) 0.23593(13) 0.31277(15) 0.0383(10) Uani 1 1 d . . . . .
N134 N 0.4998(3) 0.23887(11) 0.36052(13) 0.0478(9) Uani 1 1 d . . . . .
C135 C 0.5179(4) 0.20432(16) 0.38816(18) 0.0640(14) Uani 1 1 d . . . . .
H135 H 0.5140 0.2058 0.4223 0.077 Uiso 1 1 calc R U . . .
C136 C 0.5418(4) 0.16696(17) 0.36983(19) 0.0704(15) Uani 1 1 d . . . . .
H136 H 0.5531 0.1432 0.3908 0.085 Uiso 1 1 calc R U . . .
C137 C 0.5493(3) 0.16403(15) 0.32079(19) 0.0594(13) Uani 1 1 d . . . . .
H137 H 0.5665 0.1384 0.3075 0.071 Uiso 1 1 calc R U . . .
C138 C 0.5313(3) 0.19913(14) 0.29130(16) 0.0468(11) Uani 1 1 d . . . . .
H138 H 0.5361 0.1983 0.2573 0.056 Uiso 1 1 calc R U . . .
C142 C 0.4348(3) 0.26349(15) 0.58573(17) 0.0531(12) Uani 1 1 d . . . . .
H142 H 0.4052 0.2663 0.6137 0.064 Uiso 1 1 calc R U . . .
C143 C 0.5081(3) 0.23455(15) 0.58088(17) 0.0530(12) Uani 1 1 d . . . . .
H143 H 0.5359 0.2143 0.6049 0.064 Uiso 1 1 calc R U . . .
C144 C 0.5328(3) 0.24098(15) 0.53419(17) 0.0516(12) Uani 1 1 d . . . . .
H144 H 0.5806 0.2258 0.5215 0.062 Uiso 1 1 calc R U . . .
C145 C 0.4754(3) 0.27340(14) 0.50953(15) 0.0442(11) Uani 1 1 d . . . . .
H145 H 0.4777 0.2839 0.4774 0.053 Uiso 1 1 calc R U . . .
C146 C 0.4128(3) 0.28788(13) 0.54100(15) 0.0415(10) Uani 1 1 d . . . . .
C147 C 0.3404(3) 0.32221(13) 0.53277(15) 0.0410(10) Uani 1 1 d . . . . .
O148 O 0.2996(2) 0.33415(10) 0.56573(11) 0.0530(8) Uani 1 1 d . . . . .
N149 N 0.3184(2) 0.33801(10) 0.48498(11) 0.0395(8) Uani 1 1 d . . . . .
H149 H 0.3484 0.3263 0.4633 0.047 Uiso 1 1 calc R U . . .
C150 C 0.2539(3) 0.37055(13) 0.46680(15) 0.0377(10) Uani 1 1 d . . . . .
C151 C 0.2123(3) 0.39673(14) 0.49703(16) 0.0485(11) Uani 1 1 d . . . . .
H151 H 0.2249 0.3934 0.5322 0.058 Uiso 1 1 calc R U . . .
C152 C 0.1520(3) 0.42778(15) 0.47368(16) 0.0547(13) Uani 1 1 d . . . . .
H152 H 0.1226 0.4464 0.4931 0.066 Uiso 1 1 calc R U . . .
C153 C 0.1335(3) 0.43239(14) 0.42265(15) 0.0483(11) Uani 1 1 d . . . . .
H153 H 0.0913 0.4536 0.4065 0.058 Uiso 1 1 calc R U . . .
C154 C 0.1788(3) 0.40480(13) 0.39589(14) 0.0367(10) Uani 1 1 d . . . . .
N155 N 0.2377(2) 0.37418(10) 0.41724(11) 0.0359(8) Uani 1 1 d . . . . .
N156 N 0.1655(2) 0.40580(11) 0.34328(11) 0.0387(8) Uani 1 1 d . . . . .
H156 H 0.1784 0.3828 0.3283 0.046 Uiso 1 1 calc R U . . .
C157 C 0.1347(3) 0.43936(14) 0.31412(15) 0.0397(10) Uani 1 1 d . . . . .
O158 O 0.1118(2) 0.47323(10) 0.32862(11) 0.0529(8) Uani 1 1 d . . . . .
C159 C 0.1312(3) 0.43269(13) 0.25853(15) 0.0382(10) Uani 1 1 d . . . . .
C160 C 0.1074(3) 0.46670(14) 0.22751(15) 0.0409(10) Uani 1 1 d . . . . .
H160 H 0.0918 0.4929 0.2401 0.049 Uiso 1 1 calc R U . . .
C161 C 0.1070(3) 0.46140(14) 0.17721(15) 0.0445(11) Uani 1 1 d . . . . .
C162 C 0.1285(3) 0.42246(14) 0.16072(15) 0.0422(11) Uani 1 1 d . . . . .
H162 H 0.1295 0.4181 0.1266 0.051 Uiso 1 1 calc R U . . .
C163 C 0.1485(3) 0.39005(13) 0.19439(14) 0.0368(10) Uani 1 1 d . . . . .
N164 N 0.1515(2) 0.39449(11) 0.24388(11) 0.0364(8) Uani 1 1 d . . . . .
O165 O 0.0861(2) 0.49169(10) 0.14203(11) 0.0539(8) Uani 1 1 d . . . . .
C166 C 0.0453(4) 0.53017(15) 0.15567(18) 0.0569(13) Uani 1 1 d . . . . .
H16A H 0.0897 0.5426 0.1848 0.068 Uiso 1 1 calc R U . . .
H16B H -0.0182 0.5247 0.1649 0.068 Uiso 1 1 calc R U . . .
C167 C 0.0313(4) 0.56036(15) 0.11177(19) 0.0604(13) Uani 1 1 d . . . . .
H167 H 0.0969 0.5674 0.1051 0.072 Uiso 1 1 calc R U . . .
C168 C -0.0289(4) 0.54129(17) 0.06544(19) 0.0758(16) Uani 1 1 d . . . . .
H16C H -0.0946 0.5354 0.0707 0.114 Uiso 1 1 calc R U . . .
H16D H 0.0016 0.5153 0.0578 0.114 Uiso 1 1 calc R U . . .
H16E H -0.0329 0.5608 0.0376 0.114 Uiso 1 1 calc R U . . .
C169 C -0.0147(5) 0.60004(16) 0.1262(2) 0.0835(18) Uani 1 1 d . . . . .
H16F H -0.0810 0.5940 0.1307 0.125 Uiso 1 1 calc R U . . .
H16G H -0.0173 0.6209 0.0999 0.125 Uiso 1 1 calc R U . . .
H16H H 0.0243 0.6108 0.1575 0.125 Uiso 1 1 calc R U . . .
C170 C 0.1676(3) 0.34770(13) 0.17636(15) 0.0370(10) Uani 1 1 d . . . . .
O171 O 0.16254(19) 0.34063(9) 0.13158(10) 0.0432(7) Uani 1 1 d . . . . .
N172 N 0.1906(2) 0.31846(10) 0.21300(11) 0.0366(8) Uani 1 1 d . . . . .
H172 H 0.1884 0.3271 0.2432 0.044 Uiso 1 1 calc R U . . .
C173 C 0.2172(3) 0.27635(13) 0.20942(14) 0.0368(10) Uani 1 1 d . . . . .
N174 N 0.2434(2) 0.25787(11) 0.25368(12) 0.0401(8) Uani 1 1 d . . . . .
C175 C 0.2726(3) 0.21792(14) 0.25433(16) 0.0450(11) Uani 1 1 d . . . . .
H175 H 0.2913 0.2044 0.2856 0.054 Uiso 1 1 calc R U . . .
C176 C 0.2766(3) 0.19564(14) 0.21188(16) 0.0461(11) Uani 1 1 d . . . . .
H176 H 0.2978 0.1674 0.2138 0.055 Uiso 1 1 calc R U . . .
C177 C 0.2493(3) 0.21534(14) 0.16666(16) 0.0458(11) Uani 1 1 d . . . . .
H177 H 0.2516 0.2007 0.1368 0.055 Uiso 1 1 calc R U . . .
C178 C 0.2186(3) 0.25602(13) 0.16447(15) 0.0412(10) Uani 1 1 d . . . . .
H178 H 0.1990 0.2699 0.1335 0.049 Uiso 1 1 calc R U . . .
O201 O 0.1512(18) 0.0929(5) 0.1905(6) 0.120(6) Uani 0.339(18) 1 d D U P C 11
C202 C 0.129(2) 0.1098(6) 0.1417(7) 0.099(7) Uani 0.339(18) 1 d D U P C 11
H20A H 0.1898 0.1118 0.1285 0.119 Uiso 0.339(18) 1 calc R U P C 11
H20B H 0.1024 0.1383 0.1427 0.119 Uiso 0.339(18) 1 calc R U P C 11
C203 C 0.056(2) 0.0826(8) 0.1081(9) 0.121(8) Uani 0.339(18) 1 d D U P C 11
H20C H -0.0094 0.0952 0.1021 0.146 Uiso 0.339(18) 1 calc R U P C 11
H20D H 0.0757 0.0782 0.0758 0.146 Uiso 0.339(18) 1 calc R U P C 11
C204 C 0.059(2) 0.0429(6) 0.1360(9) 0.105(7) Uani 0.339(18) 1 d D U P C 11
H20E H 0.0927 0.0210 0.1206 0.126 Uiso 0.339(18) 1 calc R U P C 11
H20F H -0.0082 0.0333 0.1361 0.126 Uiso 0.339(18) 1 calc R U P C 11
C205 C 0.113(2) 0.0516(6) 0.1881(8) 0.107(7) Uani 0.339(18) 1 d D U P C 11
H20G H 0.0679 0.0488 0.2115 0.129 Uiso 0.339(18) 1 calc R U P C 11
H20H H 0.1663 0.0312 0.1978 0.129 Uiso 0.339(18) 1 calc R U P C 11
O301 O 0.0836(10) 0.0917(2) 0.1809(3) 0.105(3) Uani 0.661(18) 1 d D U P C 12
C302 C 0.0681(13) 0.1114(3) 0.1339(4) 0.099(4) Uani 0.661(18) 1 d D U P C 12
H30A H 0.1178 0.1334 0.1338 0.119 Uiso 0.661(18) 1 calc R U P C 12
H30B H 0.0028 0.1245 0.1262 0.119 Uiso 0.661(18) 1 calc R U P C 12
C303 C 0.0761(10) 0.0778(4) 0.0952(3) 0.100(4) Uani 0.661(18) 1 d D U P C 12
H30C H 0.0362 0.0847 0.0621 0.120 Uiso 0.661(18) 1 calc R U P C 12
H30D H 0.1446 0.0731 0.0923 0.120 Uiso 0.661(18) 1 calc R U P C 12
C304 C 0.0357(11) 0.0410(3) 0.1181(5) 0.099(4) Uani 0.661(18) 1 d D U P C 12
H30E H 0.0592 0.0144 0.1066 0.118 Uiso 0.661(18) 1 calc R U P C 12
H30F H -0.0365 0.0412 0.1104 0.118 Uiso 0.661(18) 1 calc R U P C 12
C305 C 0.0755(12) 0.0478(3) 0.1731(4) 0.103(4) Uani 0.661(18) 1 d D U P C 12
H30G H 0.0309 0.0356 0.1929 0.123 Uiso 0.661(18) 1 calc R U P C 12
H30H H 0.1401 0.0344 0.1833 0.123 Uiso 0.661(18) 1 calc R U P C 12
O206 O 0.7227(8) 0.0335(3) 0.4174(3) 0.091(3) Uani 0.502(11) 1 d D U P D 1
C207 C 0.6800(12) 0.0003(3) 0.3852(5) 0.065(4) Uani 0.502(11) 1 d D U P D 1
H20I H 0.6504 -0.0205 0.4044 0.078 Uiso 0.502(11) 1 calc R U P D 1
H20J H 0.7308 -0.0139 0.3710 0.078 Uiso 0.502(11) 1 calc R U P D 1
C208 C 0.6021(10) 0.0183(3) 0.3436(5) 0.083(4) Uani 0.502(11) 1 d D U P D 1
H20K H 0.6145 0.0103 0.3106 0.099 Uiso 0.502(11) 1 calc R U P D 1
H20L H 0.5365 0.0082 0.3462 0.099 Uiso 0.502(11) 1 calc R U P D 1
C209 C 0.6094(6) 0.0633(3) 0.3504(4) 0.051(3) Uani 0.502(11) 1 d D U P D 1
H20M H 0.5538 0.0741 0.3639 0.061 Uiso 0.502(11) 1 calc R U P D 1
H20N H 0.6100 0.0775 0.3185 0.061 Uiso 0.502(11) 1 calc R U P D 1
C210 C 0.7046(7) 0.0703(3) 0.3871(5) 0.063(3) Uani 0.502(11) 1 d D U P D 1
H21A H 0.7583 0.0749 0.3692 0.075 Uiso 0.502(11) 1 calc R U P D 1
H21B H 0.6998 0.0951 0.4080 0.075 Uiso 0.502(11) 1 calc R U P D 1
O306 O 0.6828(11) 0.0639(3) 0.3484(4) 0.127(5) Uani 0.498(11) 1 d D U P D 2
C307 C 0.6606(13) 0.0217(4) 0.3368(5) 0.102(5) Uani 0.498(11) 1 d D U P D 2
H30I H 0.7089 0.0098 0.3188 0.122 Uiso 0.498(11) 1 calc R U P D 2
H30J H 0.5952 0.0194 0.3149 0.122 Uiso 0.498(11) 1 calc R U P D 2
C308 C 0.663(2) -0.0026(5) 0.3848(7) 0.115(7) Uani 0.498(11) 1 d D U P D 2
H30K H 0.5975 -0.0136 0.3863 0.138 Uiso 0.498(11) 1 calc R U P D 2
H30L H 0.7097 -0.0261 0.3881 0.138 Uiso 0.498(11) 1 calc R U P D 2
C309 C 0.695(2) 0.0296(6) 0.4244(5) 0.143(8) Uani 0.498(11) 1 d D U P D 2
H30M H 0.7671 0.0297 0.4358 0.172 Uiso 0.498(11) 1 calc R U P D 2
H30N H 0.6644 0.0253 0.4533 0.172 Uiso 0.498(11) 1 calc R U P D 2
C310 C 0.6594(16) 0.0694(5) 0.3964(6) 0.136(6) Uani 0.498(11) 1 d D U P D 2
H31A H 0.5882 0.0728 0.3935 0.163 Uiso 0.498(11) 1 calc R U P D 2
H31B H 0.6930 0.0941 0.4135 0.163 Uiso 0.498(11) 1 calc R U P D 2
O211 O 0.1748(7) 0.5984(4) 0.2536(4) 0.108(4) Uani 0.548(12) 1 d D U P E 3
C212 C 0.1434(11) 0.5982(6) 0.2991(6) 0.135(6) Uani 0.548(12) 1 d D U P E 3
H21C H 0.0773 0.5861 0.2945 0.162 Uiso 0.548(12) 1 calc R U P E 3
H21D H 0.1408 0.6272 0.3115 0.162 Uiso 0.548(12) 1 calc R U P E 3
C213 C 0.2142(9) 0.5727(5) 0.3363(4) 0.081(4) Uani 0.548(12) 1 d D U P E 3
H21E H 0.2396 0.5891 0.3668 0.097 Uiso 0.548(12) 1 calc R U P E 3
H21F H 0.1825 0.5472 0.3456 0.097 Uiso 0.548(12) 1 calc R U P E 3
C214 C 0.2938(8) 0.5621(4) 0.3101(5) 0.083(4) Uani 0.548(12) 1 d D U P E 3
H21G H 0.2896 0.5325 0.2996 0.099 Uiso 0.548(12) 1 calc R U P E 3
H21H H 0.3584 0.5672 0.3318 0.099 Uiso 0.548(12) 1 calc R U P E 3
C215 C 0.2776(7) 0.5907(4) 0.2653(4) 0.086(4) Uani 0.548(12) 1 d D U P E 3
H21I H 0.3141 0.6171 0.2733 0.104 Uiso 0.548(12) 1 calc R U P E 3
H21J H 0.2990 0.5771 0.2370 0.104 Uiso 0.548(12) 1 calc R U P E 3
O311 O 0.1979(9) 0.5746(5) 0.2511(4) 0.107(4) Uani 0.452(12) 1 d D U P E 4
C312 C 0.1286(8) 0.5879(6) 0.2781(5) 0.088(5) Uani 0.452(12) 1 d D U P E 4
H31C H 0.0796 0.5658 0.2787 0.105 Uiso 0.452(12) 1 calc R U P E 4
H31D H 0.0945 0.6132 0.2627 0.105 Uiso 0.452(12) 1 calc R U P E 4
C313 C 0.1842(11) 0.5975(6) 0.3310(5) 0.094(5) Uani 0.452(12) 1 d D U P E 4
H31E H 0.2151 0.6254 0.3332 0.112 Uiso 0.452(12) 1 calc R U P E 4
H31F H 0.1416 0.5955 0.3555 0.112 Uiso 0.452(12) 1 calc R U P E 4
C314 C 0.2578(13) 0.5635(6) 0.3374(5) 0.094(5) Uani 0.452(12) 1 d D U P E 4
H31G H 0.2313 0.5375 0.3490 0.113 Uiso 0.452(12) 1 calc R U P E 4
H31H H 0.3175 0.5716 0.3616 0.113 Uiso 0.452(12) 1 calc R U P E 4
C315 C 0.2788(11) 0.5578(7) 0.2860(6) 0.115(6) Uani 0.452(12) 1 d D U P E 4
H31I H 0.3395 0.5727 0.2834 0.138 Uiso 0.452(12) 1 calc R U P E 4
H31J H 0.2871 0.5279 0.2792 0.138 Uiso 0.452(12) 1 calc R U P E 4
O501 O 0.2183(2) 0.31765(10) 0.32736(12) 0.0573(9) Uani 1 1 d G . . . .
H51A H 0.2680 0.3217 0.3485 0.086 Uiso 1 1 d G U . . .
H51B H 0.2288 0.2957 0.3140 0.086 Uiso 1 1 d G U . . .
O502 O 0.4158(2) 0.31353(10) 0.39045(13) 0.0579(9) Uani 1 1 d G . . . .
H52A H 0.4489 0.2934 0.3858 0.087 Uiso 1 1 d G U . . .
H52B H 0.4554 0.3324 0.3988 0.087 Uiso 1 1 d G U . . .
O503 O 0.6343(3) 0.32128(11) 0.44850(11) 0.0565(8) Uani 1 1 d G . . . .
H53A H 0.6594 0.2982 0.4537 0.085 Uiso 1 1 d G U . . .
H53B H 0.6457 0.3284 0.4216 0.085 Uiso 1 1 d G U . . .
O504 O 0.7832(2) 0.30167(11) 0.19158(11) 0.0687(10) Uani 1 1 d . . . . .
H54A H 0.7877 0.2999 0.1623 0.103 Uiso 1 1 d R U . . .
H54B H 0.7938 0.2779 0.2025 0.103 Uiso 1 1 d R U . . .
O505 O 0.9541(2) 0.29392(10) 0.13458(10) 0.0538(8) Uani 1 1 d G . . . .
H55A H 0.9504 0.2817 0.1603 0.081 Uiso 1 1 d G U . . .
H55B H 0.9391 0.3181 0.1394 0.081 Uiso 1 1 d G U . . .

loop_
_atom_site_aniso_label
_atom_site_aniso_U_11
_atom_site_aniso_U_22
_atom_site_aniso_U_33
_atom_site_aniso_U_23
_atom_site_aniso_U_13
_atom_site_aniso_U_12
Fe1 0.0539(4) 0.0510(4) 0.0249(3) -0.0023(3) 0.0008(3) 0.0054(3)
C2 0.052(3) 0.061(3) 0.025(2) -0.004(2) 0.0017(19) 0.000(2)
C3 0.054(3) 0.068(3) 0.037(3) -0.005(2) 0.013(2) 0.008(2)
C4 0.056(3) 0.068(3) 0.040(3) -0.009(3) -0.001(2) 0.006(2)
C5 0.058(3) 0.063(3) 0.024(2) -0.004(2) -0.002(2) 0.000(2)
C6 0.049(2) 0.054(3) 0.023(2) 0.001(2) 0.0064(18) -0.002(2)
C7 0.049(3) 0.043(3) 0.025(2) 0.001(2) 0.005(2) -0.005(2)
O8 0.0536(17) 0.061(2) 0.0271(16) 0.0021(14) 0.0006(14) 0.0027(15)
N9 0.049(2) 0.050(2) 0.0235(19) 0.0022(17) -0.0014(15) 0.0021(17)
C10 0.044(2) 0.040(3) 0.027(2) -0.0007(19) 0.0029(18) -0.003(2)
C11 0.057(3) 0.053(3) 0.028(2) 0.007(2) 0.005(2) 0.003(2)
C12 0.061(3) 0.047(3) 0.042(3) 0.005(2) 0.001(2) 0.008(2)
C13 0.052(3) 0.046(3) 0.045(3) -0.001(2) 0.010(2) 0.000(2)
C14 0.045(2) 0.048(3) 0.028(2) -0.001(2) 0.0042(19) -0.008(2)
N15 0.0441(19) 0.044(2) 0.0233(18) 0.0012(16) 0.0059(15) -0.0025(16)
N16 0.052(2) 0.044(2) 0.031(2) 0.0001(17) 0.0108(16) -0.0010(17)
C17 0.047(2) 0.043(3) 0.035(3) -0.006(2) 0.011(2) -0.008(2)
O18 0.077(2) 0.046(2) 0.047(2) -0.0059(16) 0.0166(16) 0.0017(17)
C19 0.040(2) 0.055(3) 0.031(2) -0.009(2) 0.0131(19) -0.012(2)
C20 0.058(3) 0.050(3) 0.040(3) -0.005(2) 0.020(2) -0.013(2)
C21 0.051(3) 0.070(4) 0.034(3) -0.014(2) 0.018(2) -0.016(2)
C22 0.047(3) 0.065(3) 0.032(3) -0.003(2) 0.011(2) -0.012(2)
C23 0.039(2) 0.062(3) 0.029(2) -0.003(2) 0.0053(19) -0.012(2)
N24 0.045(2) 0.049(2) 0.0257(19) -0.0027(17) 0.0067(15) -0.0072(17)
O25 0.063(6) 0.072(5) 0.029(3) -0.014(3) 0.018(4) -0.003(4)
C26 0.080(5) 0.067(6) 0.040(5) -0.012(4) 0.025(4) -0.012(5)
C27 0.075(5) 0.071(6) 0.045(4) -0.017(4) 0.023(4) -0.017(4)
C28 0.092(5) 0.095(6) 0.063(5) 0.001(4) 0.035(4) 0.008(4)
C29 0.132(10) 0.150(12) 0.057(6) 0.010(7) 0.040(6) 0.030(9)
O25B 0.050(10) 0.054(9) 0.040(9) 0.004(6) 0.000(6) 0.011(6)
C26B 0.062(10) 0.053(9) 0.047(9) 0.001(6) 0.014(8) -0.003(8)
C27B 0.066(10) 0.052(9) 0.056(9) 0.003(7) 0.017(7) -0.001(7)
C28B 0.127(15) 0.079(11) 0.090(14) -0.036(10) 0.028(12) -0.043(11)
C29B 0.105(16) 0.089(15) 0.058(11) 0.003(10) 0.042(11) -0.005(13)
C30 0.048(3) 0.069(3) 0.027(3) -0.002(2) 0.0073(19) -0.008(2)
O31 0.090(2) 0.078(2) 0.0210(17) 0.0063(16) 0.0091(16) 0.0074(19)
N32 0.051(2) 0.057(3) 0.0219(19) 0.0022(17) 0.0070(15) -0.0037(18)
C33 0.043(2) 0.055(3) 0.028(2) 0.003(2) 0.0085(19) -0.006(2)
N34 0.055(2) 0.049(2) 0.027(2) -0.0006(17) 0.0069(16) -0.0053(18)
C35 0.057(3) 0.059(3) 0.037(3) -0.003(2) 0.009(2) -0.004(2)
C36 0.066(3) 0.049(3) 0.054(3) 0.007(3) 0.016(2) -0.004(2)
C37 0.069(3) 0.057(3) 0.042(3) 0.016(2) 0.014(2) 0.004(3)
C38 0.060(3) 0.069(4) 0.029(2) 0.011(2) 0.013(2) 0.003(2)
C42 0.061(3) 0.052(3) 0.030(2) -0.004(2) 0.000(2) 0.004(2)
C43 0.070(3) 0.054(3) 0.040(3) -0.004(2) 0.003(2) 0.004(2)
C44 0.069(3) 0.053(3) 0.044(3) 0.004(2) 0.002(2) 0.010(3)
C45 0.072(3) 0.054(3) 0.025(2) 0.002(2) 0.003(2) -0.006(2)
C46 0.062(3) 0.049(3) 0.027(2) -0.001(2) 0.006(2) -0.004(2)
C47 0.057(3) 0.050(3) 0.023(2) 0.000(2) 0.012(2) -0.004(2)
O48 0.0524(17) 0.058(2) 0.0305(17) -0.0065(14) 0.0018(14) -0.0044(14)
N49 0.052(2) 0.054(2) 0.0236(19) -0.0037(17) 0.0040(16) -0.0001(18)
C50 0.040(2) 0.047(3) 0.029(2) -0.007(2) 0.0059(18) -0.006(2)
C51 0.050(3) 0.053(3) 0.031(2) -0.010(2) 0.010(2) -0.008(2)
C52 0.061(3) 0.053(3) 0.035(3) 0.001(2) 0.003(2) -0.010(2)
C53 0.046(3) 0.055(3) 0.049(3) -0.007(2) 0.008(2) -0.002(2)
C54 0.046(2) 0.054(3) 0.030(2) -0.008(2) 0.0103(19) -0.008(2)
N55 0.049(2) 0.053(2) 0.0279(19) -0.0091(17) 0.0113(16) -0.0094(18)
N56 0.051(2) 0.056(3) 0.035(2) -0.0082(18) 0.0110(17) -0.0041(18)
C57 0.045(3) 0.064(4) 0.051(3) -0.017(3) 0.014(2) -0.007(2)
O58 0.074(2) 0.068(3) 0.061(2) -0.016(2) 0.0151(18) 0.0099(19)
C59 0.038(2) 0.077(4) 0.045(3) -0.024(3) 0.009(2) -0.010(2)
C60 0.043(3) 0.081(4) 0.061(3) -0.033(3) 0.008(2) -0.010(2)
C61 0.048(3) 0.100(5) 0.063(4) -0.049(4) 0.015(3) -0.001(3)
C62 0.040(3) 0.122(5) 0.051(3) -0.042(4) 0.016(2) -0.019(3)
C63 0.041(3) 0.093(4) 0.039(3) -0.023(3) 0.013(2) -0.022(3)
N64 0.044(2) 0.079(3) 0.034(2) -0.022(2) 0.0154(17) -0.019(2)
O65 0.060(3) 0.065(4) 0.031(3) -0.015(3) 0.018(3) -0.006(4)
C66 0.067(5) 0.064(5) 0.051(5) -0.006(4) 0.015(4) 0.003(4)
C67 0.107(6) 0.079(6) 0.063(6) -0.015(5) 0.028(5) 0.014(5)
C68 0.148(8) 0.083(7) 0.068(7) -0.021(5) 0.013(5) -0.008(6)
C69 0.136(8) 0.077(6) 0.087(7) 0.004(5) 0.046(6) 0.024(6)
O65B 0.076(7) 0.067(6) 0.039(6) 0.002(5) 0.024(5) -0.006(6)
C66B 0.067(9) 0.061(7) 0.061(9) -0.009(6) 0.011(7) 0.003(8)
C67B 0.086(9) 0.077(7) 0.069(8) -0.019(6) 0.011(7) 0.014(7)
C68B 0.077(10) 0.096(12) 0.079(10) -0.028(8) 0.009(7) -0.009(9)
C69B 0.088(12) 0.076(8) 0.072(11) -0.029(8) 0.016(9) -0.005(10)
C70 0.053(3) 0.107(5) 0.037(3) -0.023(3) 0.025(2) -0.036(3)
O71 0.103(3) 0.128(4) 0.032(2) -0.021(2) 0.0321(19) -0.045(2)
N72 0.060(2) 0.081(3) 0.023(2) -0.007(2) 0.0137(17) -0.019(2)
C73 0.043(3) 0.098(4) 0.026(3) 0.000(3) 0.008(2) -0.031(3)
N74 0.053(2) 0.081(3) 0.032(2) 0.007(2) 0.0113(18) -0.008(2)
C75 0.053(3) 0.095(5) 0.042(3) 0.012(3) 0.009(2) -0.004(3)
C76 0.056(3) 0.103(5) 0.061(4) 0.037(4) 0.005(3) 0.001(3)
C77 0.056(3) 0.133(6) 0.031(3) 0.019(4) -0.003(2) -0.027(3)
C78 0.069(3) 0.107(5) 0.027(3) 0.002(3) 0.002(2) -0.038(3)
Fe01 0.0569(4) 0.0529(4) 0.0257(3) 0.0022(3) 0.0092(3) 0.0040(3)
C102 0.080(3) 0.064(3) 0.030(3) -0.007(2) 0.015(2) 0.004(3)
C103 0.078(3) 0.080(4) 0.026(3) 0.004(2) 0.001(2) 0.006(3)
C104 0.060(3) 0.063(3) 0.037(3) 0.000(2) 0.002(2) 0.012(2)
C105 0.051(3) 0.065(3) 0.027(2) -0.004(2) 0.002(2) 0.005(2)
C106 0.061(3) 0.052(3) 0.025(2) -0.005(2) 0.006(2) -0.004(2)
C107 0.070(3) 0.053(3) 0.036(3) -0.008(2) 0.012(2) -0.002(2)
O108 0.121(3) 0.060(2) 0.043(2) -0.0095(18) 0.024(2) 0.018(2)
N109 0.060(2) 0.045(2) 0.029(2) -0.0052(17) 0.0118(17) 0.0048(18)
C110 0.045(2) 0.038(3) 0.036(3) -0.005(2) 0.0101(19) -0.002(2)
C111 0.070(3) 0.045(3) 0.038(3) -0.011(2) 0.010(2) -0.003(2)
C112 0.075(3) 0.041(3) 0.051(3) -0.009(2) 0.011(2) 0.011(2)
C113 0.062(3) 0.037(3) 0.044(3) -0.004(2) 0.010(2) 0.004(2)
C114 0.041(2) 0.041(3) 0.036(2) -0.007(2) 0.0122(19) -0.0074(19)
N115 0.0437(19) 0.039(2) 0.0268(19) -0.0022(16) 0.0054(15) 0.0005(16)
N116 0.056(2) 0.033(2) 0.033(2) -0.0008(16) 0.0066(16) 0.0067(16)
C117 0.041(2) 0.037(3) 0.037(3) 0.002(2) -0.0002(19) -0.005(2)
O118 0.068(2) 0.045(2) 0.0395(18) 0.0021(15) 0.0025(15) 0.0060(16)
C119 0.036(2) 0.044(3) 0.029(2) -0.001(2) -0.0003(17) -0.0027(19)
C120 0.048(2) 0.039(3) 0.033(2) 0.005(2) -0.0032(19) -0.0024(19)
C121 0.043(2) 0.053(3) 0.026(2) 0.003(2) 0.0001(18) -0.009(2)
C122 0.041(2) 0.046(3) 0.029(2) 0.002(2) 0.0053(18) -0.006(2)
C123 0.036(2) 0.044(3) 0.025(2) 0.001(2) 0.0009(17) -0.0062(18)
N124 0.0357(18) 0.042(2) 0.0269(18) -0.0007(16) 0.0010(14) -0.0029(15)
O125 0.0665(19) 0.0516(19) 0.0255(16) 0.0070(14) -0.0004(14) -0.0060(15)
C126 0.061(3) 0.063(3) 0.027(2) 0.003(2) 0.003(2) -0.006(2)
C127 0.066(3) 0.078(4) 0.034(3) 0.015(3) -0.004(2) -0.009(3)
C128 0.079(4) 0.097(5) 0.054(3) 0.018(3) -0.011(3) -0.001(3)
C129 0.113(5) 0.101(5) 0.029(3) 0.008(3) 0.006(3) 0.000(4)
C130 0.038(2) 0.050(3) 0.028(2) 0.003(2) 0.0020(18) -0.001(2)
O131 0.073(2) 0.050(2) 0.0282(16) -0.0072(15) 0.0088(15) 0.0104(16)
N132 0.050(2) 0.039(2) 0.0231(18) -0.0037(16) 0.0047(15) 0.0013(16)
C133 0.044(2) 0.038(3) 0.031(2) -0.002(2) 0.0023(18) 0.0020(19)
N134 0.067(2) 0.047(2) 0.029(2) 0.0045(18) 0.0077(17) 0.0081(18)
C135 0.095(4) 0.058(4) 0.037(3) 0.008(3) 0.008(3) 0.015(3)
C136 0.109(4) 0.054(4) 0.042(3) 0.010(3) 0.000(3) 0.011(3)
C137 0.070(3) 0.043(3) 0.057(3) -0.002(3) -0.003(3) 0.010(2)
C138 0.055(3) 0.047(3) 0.034(2) -0.004(2) -0.002(2) 0.004(2)
C142 0.062(3) 0.060(3) 0.038(3) 0.014(2) 0.013(2) 0.008(2)
C143 0.061(3) 0.048(3) 0.050(3) 0.012(2) 0.011(2) 0.014(2)
C144 0.057(3) 0.055(3) 0.043(3) 0.000(2) 0.011(2) 0.008(2)
C145 0.051(3) 0.049(3) 0.031(2) -0.003(2) 0.006(2) 0.001(2)
C146 0.051(2) 0.044(3) 0.030(2) 0.006(2) 0.0111(19) 0.001(2)
C147 0.046(2) 0.045(3) 0.032(2) 0.006(2) 0.009(2) -0.004(2)
O148 0.066(2) 0.064(2) 0.0342(17) 0.0106(15) 0.0237(15) 0.0119(16)
N149 0.0467(19) 0.047(2) 0.0256(19) 0.0017(16) 0.0085(15) 0.0072(17)
C150 0.039(2) 0.039(3) 0.033(2) -0.003(2) 0.0023(18) 0.0009(19)
C151 0.060(3) 0.060(3) 0.025(2) -0.007(2) 0.009(2) 0.006(2)
C152 0.071(3) 0.060(3) 0.033(3) -0.011(2) 0.011(2) 0.017(3)
C153 0.056(3) 0.054(3) 0.033(3) -0.004(2) 0.004(2) 0.017(2)
C154 0.039(2) 0.046(3) 0.024(2) -0.0052(19) 0.0047(18) 0.000(2)
N155 0.0426(19) 0.040(2) 0.0244(18) -0.0025(16) 0.0063(15) -0.0006(16)
N156 0.0466(19) 0.042(2) 0.0247(18) -0.0098(16) 0.0012(15) 0.0040(16)
C157 0.040(2) 0.044(3) 0.031(2) -0.004(2) -0.0022(18) 0.001(2)
O158 0.069(2) 0.049(2) 0.0391(18) -0.0073(16) 0.0071(15) 0.0148(16)
C159 0.036(2) 0.045(3) 0.032(2) -0.007(2) 0.0035(18) 0.0021(19)
C160 0.041(2) 0.042(3) 0.036(3) -0.004(2) -0.0007(19) 0.0047(19)
C161 0.048(2) 0.049(3) 0.033(3) 0.006(2) -0.0001(19) 0.004(2)
C162 0.042(2) 0.053(3) 0.028(2) 0.002(2) -0.0030(18) 0.003(2)
C163 0.032(2) 0.048(3) 0.029(2) -0.002(2) 0.0035(17) 0.0007(19)
N164 0.0363(18) 0.045(2) 0.0267(19) -0.0022(16) 0.0025(14) -0.0007(15)
O165 0.071(2) 0.048(2) 0.0399(18) 0.0068(15) 0.0056(15) 0.0127(16)
C166 0.066(3) 0.051(3) 0.052(3) 0.001(2) 0.010(2) 0.003(2)
C167 0.066(3) 0.054(3) 0.064(3) 0.016(3) 0.019(3) 0.002(3)
C168 0.089(4) 0.070(4) 0.063(4) 0.028(3) 0.002(3) 0.007(3)
C169 0.116(5) 0.045(3) 0.097(5) 0.022(3) 0.039(4) 0.012(3)
C170 0.033(2) 0.049(3) 0.027(2) -0.003(2) 0.0020(17) -0.0031(19)
O171 0.0520(17) 0.0507(19) 0.0238(16) -0.0035(13) 0.0007(13) 0.0041(14)
N172 0.0431(19) 0.045(2) 0.0211(18) -0.0038(16) 0.0050(14) 0.0007(16)
C173 0.039(2) 0.042(3) 0.028(2) -0.004(2) 0.0036(18) 0.0000(19)
N174 0.044(2) 0.046(2) 0.028(2) -0.0037(17) 0.0040(15) -0.0028(17)
C175 0.052(3) 0.043(3) 0.037(3) 0.003(2) 0.003(2) 0.000(2)
C176 0.055(3) 0.039(3) 0.046(3) -0.007(2) 0.014(2) 0.000(2)
C177 0.058(3) 0.046(3) 0.038(3) -0.008(2) 0.019(2) -0.004(2)
C178 0.055(3) 0.045(3) 0.026(2) -0.002(2) 0.0124(19) -0.001(2)
O201 0.133(11) 0.110(8) 0.116(8) 0.004(6) 0.020(7) -0.005(7)
C202 0.104(11) 0.095(9) 0.100(9) 0.002(7) 0.023(8) -0.001(8)
C203 0.128(12) 0.108(11) 0.121(10) 0.010(8) 0.008(8) -0.013(9)
C204 0.115(12) 0.103(9) 0.098(10) 0.008(7) 0.027(8) -0.003(8)
C205 0.107(12) 0.095(10) 0.117(9) 0.006(7) 0.017(8) 0.001(8)
O301 0.160(8) 0.066(4) 0.092(5) 0.009(3) 0.034(5) 0.002(4)
C302 0.131(8) 0.078(5) 0.090(6) 0.019(4) 0.022(6) -0.012(6)
C303 0.098(7) 0.121(7) 0.088(6) 0.003(5) 0.038(5) -0.011(6)
C304 0.103(7) 0.078(6) 0.111(7) 0.000(5) 0.015(6) 0.002(5)
C305 0.126(9) 0.071(5) 0.107(7) 0.018(5) 0.014(7) -0.010(6)
O206 0.096(6) 0.103(6) 0.069(5) 0.001(4) 0.006(4) -0.024(5)
C207 0.084(8) 0.050(5) 0.060(7) -0.009(5) 0.010(5) 0.008(5)
C208 0.094(7) 0.073(6) 0.069(7) -0.004(5) -0.010(5) -0.012(6)
C209 0.038(5) 0.044(5) 0.068(6) 0.007(4) 0.004(4) 0.007(4)
C210 0.044(5) 0.050(5) 0.089(8) -0.012(5) 0.001(5) 0.011(4)
O306 0.180(10) 0.090(6) 0.108(7) 0.004(5) 0.020(7) 0.010(6)
C307 0.106(9) 0.100(7) 0.094(7) -0.016(6) 0.005(7) -0.011(7)
C308 0.124(11) 0.097(7) 0.113(10) 0.001(6) -0.002(8) -0.024(8)
C309 0.168(13) 0.145(10) 0.112(8) -0.003(6) 0.016(8) -0.016(9)
C310 0.175(12) 0.106(8) 0.131(9) -0.028(7) 0.040(8) 0.016(8)
O211 0.106(6) 0.093(7) 0.104(6) 0.017(5) -0.024(5) -0.005(5)
C212 0.116(8) 0.139(10) 0.144(10) 0.010(8) 0.013(7) 0.031(7)
C213 0.081(7) 0.077(8) 0.083(6) -0.009(5) 0.011(5) -0.009(6)
C214 0.100(7) 0.077(7) 0.068(7) 0.007(6) 0.010(5) 0.008(5)
C215 0.107(7) 0.082(7) 0.061(6) -0.003(5) -0.002(5) -0.008(6)
O311 0.106(7) 0.114(8) 0.094(6) -0.033(6) 0.001(5) 0.033(6)
C312 0.094(7) 0.095(9) 0.074(7) -0.004(7) 0.017(6) 0.012(6)
C313 0.096(8) 0.097(9) 0.081(7) -0.004(7) 0.002(6) 0.006(7)
C314 0.092(9) 0.085(9) 0.101(7) 0.006(7) 0.013(7) -0.005(7)
C315 0.114(8) 0.115(11) 0.110(9) -0.011(8) 0.010(7) 0.022(7)
O501 0.074(2) 0.053(2) 0.0362(19) -0.0136(16) -0.0070(15) 0.0054(17)
O502 0.066(2) 0.048(2) 0.052(2) -0.0086(18) -0.0049(17) 0.0027(16)
O503 0.077(2) 0.064(2) 0.0339(18) 0.0084(16) 0.0233(16) 0.0172(18)
O504 0.098(3) 0.081(3) 0.0326(18) 0.0023(17) 0.0258(17) 0.014(2)
O505 0.074(2) 0.052(2) 0.0299(17) 0.0043(15) -0.0008(16) -0.0029(18)

loop_
_atom_type_symbol
_atom_type_description
_atom_type_scat_dispersion_real
_atom_type_scat_dispersion_imag
_atom_type_scat_source
C C 0.0033 0.0016 'International Tables Vol C Tables 4.2.6.8 and 6.1.1.4'
H H 0.0000 0.0000 'International Tables Vol C Tables 4.2.6.8 and 6.1.1.4'
N N 0.0061 0.0033 'International Tables Vol C Tables 4.2.6.8 and 6.1.1.4'
O O 0.0106 0.0060 'International Tables Vol C Tables 4.2.6.8 and 6.1.1.4'
Fe Fe 0.3463 0.8444 'International Tables Vol C Tables 4.2.6.8 and 6.1.1.4'

loop_
_geom_angle_atom_site_label_1
_geom_angle_atom_site_label_2
_geom_angle_atom_site_label_3
_geom_angle
_geom_angle_site_symmetry_1
_geom_angle_site_symmetry_3
_geom_angle_publ_flag
C3 C2 C6 108.2(4) . . ?
C3 C2 H2 125.9 . . ?
C6 C2 H2 125.9 . . ?
C4 C3 C2 108.0(4) . . ?
C4 C3 H3 126.0 . . ?
C2 C3 H3 126.0 . . ?
C5 C4 C3 108.7(4) . . ?
C5 C4 H4 125.6 . . ?
C3 C4 H4 125.6 . . ?
C4 C5 C6 107.8(4) . . ?
C4 C5 H5 126.1 . . ?
C6 C5 H5 126.1 . . ?
C2 C6 C5 107.3(4) . . ?
C2 C6 C7 124.9(4) . . ?
C5 C6 C7 127.8(4) . . ?
O8 C7 N9 122.2(4) . . ?
O8 C7 C6 122.7(4) . . ?
N9 C7 C6 115.1(3) . . ?
C7 N9 C10 128.0(3) . . ?
C7 N9 H9 116.0 . . ?
C10 N9 H9 116.0 . . ?
N15 C10 C11 122.7(4) . . ?
N15 C10 N9 113.3(3) . . ?
C11 C10 N9 124.0(4) . . ?
C12 C11 C10 118.2(4) . . ?
C12 C11 H11 120.9 . . ?
C10 C11 H11 120.9 . . ?
C11 C12 C13 120.6(4) . . ?
C11 C12 H12 119.7 . . ?
C13 C12 H12 119.7 . . ?
C14 C13 C12 117.2(4) . . ?
C14 C13 H13 121.4 . . ?
C12 C13 H13 121.4 . . ?
N15 C14 C13 123.6(4) . . ?
N15 C14 N16 112.8(4) . . ?
C13 C14 N16 123.5(4) . . ?
C14 N15 C10 117.7(3) . . ?
C17 N16 C14 129.7(4) . . ?
C17 N16 H16 115.1 . . ?
C14 N16 H16 115.1 . . ?
O18 C17 N16 125.2(4) . . ?
O18 C17 C19 122.7(4) . . ?
N16 C17 C19 112.1(4) . . ?
N24 C19 C20 123.9(4) . . ?
N24 C19 C17 116.9(4) . . ?
C20 C19 C17 119.2(4) . . ?
C19 C20 C21 118.0(4) . . ?
C19 C20 H20 121.0 . . ?
C21 C20 H20 121.0 . . ?
C22 C21 O25 127.7(6) . . ?
C22 C21 O25B 115.9(12) . . ?
C22 C21 C20 119.4(4) . . ?
O25 C21 C20 112.8(6) . . ?
O25B C21 C20 124.5(12) . . ?
C21 C22 C23 118.3(4) . . ?
C21 C22 H22 120.8 . . ?
C23 C22 H22 120.8 . . ?
N24 C23 C22 123.6(4) . . ?
N24 C23 C30 118.1(4) . . ?
C22 C23 C30 118.4(4) . . ?
C23 N24 C19 116.8(4) . . ?
C21 O25 C26 115.7(8) . . ?
O25 C26 C27 108.8(6) . . ?
O25 C26 H26A 109.9 . . ?
C27 C26 H26A 109.9 . . ?
O25 C26 H26B 109.9 . . ?
C27 C26 H26B 109.9 . . ?
H26A C26 H26B 108.3 . . ?
C28 C27 C26 111.5(8) . . ?
C28 C27 C29 110.3(7) . . ?
C26 C27 C29 109.2(7) . . ?
C28 C27 H27 108.6 . . ?
C26 C27 H27 108.6 . . ?
C29 C27 H27 108.6 . . ?
C27 C28 H28A 109.5 . . ?
C27 C28 H28B 109.5 . . ?
H28A C28 H28B 109.5 . . ?
C27 C28 H28C 109.5 . . ?
H28A C28 H28C 109.5 . . ?
H28B C28 H28C 109.5 . . ?
C27 C29 H29A 109.5 . . ?
C27 C29 H29B 109.5 . . ?
H29A C29 H29B 109.5 . . ?
C27 C29 H29C 109.5 . . ?
H29A C29 H29C 109.5 . . ?
H29B C29 H29C 109.5 . . ?
C21 O25B C26B 117.4(19) . . ?
O25B C26B C27B 108.6(10) . . ?
O25B C26B H26C 110.0 . . ?
C27B C26B H26C 110.0 . . ?
O25B C26B H26D 110.0 . . ?
C27B C26B H26D 110.0 . . ?
H26C C26B H26D 108.4 . . ?
C28B C27B C26B 110.9(12) . . ?
C28B C27B C29B 109.8(11) . . ?
C26B C27B C29B 108.9(11) . . ?
C28B C27B H27B 109.1 . . ?
C26B C27B H27B 109.1 . . ?
C29B C27B H27B 109.1 . . ?
C27B C28B H28D 109.5 . . ?
C27B C28B H28E 109.5 . . ?
H28D C28B H28E 109.5 . . ?
C27B C28B H28F 109.5 . . ?
H28D C28B H28F 109.5 . . ?
H28E C28B H28F 109.5 . . ?
C27B C29B H29D 109.5 . . ?
C27B C29B H29E 109.5 . . ?
H29D C29B H29E 109.5 . . ?
C27B C29B H29F 109.5 . . ?
H29D C29B H29F 109.5 . . ?
H29E C29B H29F 109.5 . . ?
O31 C30 N32 124.7(5) . . ?
O31 C30 C23 121.5(4) . . ?
N32 C30 C23 113.8(4) . . ?
C30 N32 C33 128.4(4) . . ?
C30 N32 H32 115.8 . . ?
C33 N32 H32 115.8 . . ?
N34 C33 C38 123.1(4) . . ?
N34 C33 N32 112.9(4) . . ?
C38 C33 N32 124.0(4) . . ?
C35 N34 C33 116.6(4) . . ?
N34 C35 C36 124.8(4) . . ?
N34 C35 H35 117.6 . . ?
C36 C35 H35 117.6 . . ?
C35 C36 C37 116.7(5) . . ?
C35 C36 H36 121.7 . . ?
C37 C36 H36 121.7 . . ?
C38 C37 C36 120.7(4) . . ?
C38 C37 H37 119.7 . . ?
C36 C37 H37 119.7 . . ?
C37 C38 C33 118.2(4) . . ?
C37 C38 H38 120.9 . . ?
C33 C38 H38 120.9 . . ?
C43 C42 C46 108.0(4) . . ?
C43 C42 H42 126.0 . . ?
C46 C42 H42 126.0 . . ?
C44 C43 C42 108.6(4) . . ?
C44 C43 H43 125.7 . . ?
C42 C43 H43 125.7 . . ?
C43 C44 C45 108.4(4) . . ?
C43 C44 H44 125.8 . . ?
C45 C44 H44 125.8 . . ?
C44 C45 C46 107.9(4) . . ?
C44 C45 H45 126.0 . . ?
C46 C45 H45 126.0 . . ?
C42 C46 C45 107.1(4) . . ?
C42 C46 C47 122.4(4) . . ?
C45 C46 C47 130.4(4) . . ?
O48 C47 N49 121.5(4) . . ?
O48 C47 C46 121.8(4) . . ?
N49 C47 C46 116.7(4) . . ?
C47 N49 C50 125.9(3) . . ?
C47 N49 H49 117.0 . . ?
C50 N49 H49 117.0 . . ?
N55 C50 N49 114.2(4) . . ?
N55 C50 C51 122.1(4) . . ?
N49 C50 C51 123.7(4) . . ?
C52 C51 C50 117.8(4) . . ?
C52 C51 H51 121.1 . . ?
C50 C51 H51 121.1 . . ?
C51 C52 C53 121.2(4) . . ?
C51 C52 H52 119.4 . . ?
C53 C52 H52 119.4 . . ?
C54 C53 C52 117.2(4) . . ?
C54 C53 H53 121.4 . . ?
C52 C53 H53 121.4 . . ?
N55 C54 C53 122.8(4) . . ?
N55 C54 N56 113.6(4) . . ?
C53 C54 N56 123.5(4) . . ?
C50 N55 C54 118.9(4) . . ?
C57 N56 C54 127.5(4) . . ?
C57 N56 H56 116.2 . . ?
C54 N56 H56 116.2 . . ?
O58 C57 N56 125.2(4) . . ?
O58 C57 C59 121.1(5) . . ?
N56 C57 C59 113.7(5) . . ?
N64 C59 C60 125.2(5) . . ?
N64 C59 C57 117.0(4) . . ?
C60 C59 C57 117.8(5) . . ?
C61 C60 C59 117.4(5) . . ?
C61 C60 H60 121.3 . . ?
C59 C60 H60 121.3 . . ?
O65B C61 C60 143.7(8) . . ?
O65B C61 C62 95.9(7) . . ?
C60 C61 C62 119.4(5) . . ?
C60 C61 O65 118.0(6) . . ?
C62 C61 O65 122.5(6) . . ?
C61 C62 C63 118.2(5) . . ?
C61 C62 H62 120.9 . . ?
C63 C62 H62 120.9 . . ?
N64 C63 C62 123.3(6) . . ?
N64 C63 C70 116.7(5) . . ?
C62 C63 C70 120.0(5) . . ?
C59 N64 C63 116.4(4) . . ?
C61 O65 C66 121.5(6) . . ?
O65 C66 C67 111.0(6) . . ?
O65 C66 H66A 109.4 . . ?
C67 C66 H66A 109.4 . . ?
O65 C66 H66B 109.4 . . ?
C67 C66 H66B 109.4 . . ?
H66A C66 H66B 108.0 . . ?
C68 C67 C66 111.2(7) . . ?
C68 C67 C69 110.0(8) . . ?
C66 C67 C69 108.3(7) . . ?
C68 C67 H67 109.1 . . ?
C66 C67 H67 109.1 . . ?
C69 C67 H67 109.1 . . ?
C67 C68 H68A 109.5 . . ?
C67 C68 H68B 109.5 . . ?
H68A C68 H68B 109.5 . . ?
C67 C68 H68C 109.5 . . ?
H68A C68 H68C 109.5 . . ?
H68B C68 H68C 109.5 . . ?
C67 C69 H69A 109.5 . . ?
C67 C69 H69B 109.5 . . ?
H69A C69 H69B 109.5 . . ?
C67 C69 H69C 109.5 . . ?
H69A C69 H69C 109.5 . . ?
H69B C69 H69C 109.5 . . ?
C61 O65B C66B 99.0(9) . . ?
O65B C66B C67B 108.4(9) . . ?
O65B C66B H66C 110.0 . . ?
C67B C66B H66C 110.0 . . ?
O65B C66B H66D 110.0 . . ?
C67B C66B H66D 110.0 . . ?
H66C C66B H66D 108.4 . . ?
C68B C67B C66B 113.6(10) . . ?
C68B C67B C69B 113.5(10) . . ?
C66B C67B C69B 108.3(10) . . ?
C68B C67B H67B 107.0 . . ?
C66B C67B H67B 107.0 . . ?
C69B C67B H67B 107.0 . . ?
C67B C68B H68D 109.5 . . ?
C67B C68B H68E 109.5 . . ?
H68D C68B H68E 109.5 . . ?
C67B C68B H68F 109.5 . . ?
H68D C68B H68F 109.5 . . ?
H68E C68B H68F 109.5 . . ?
C67B C69B H69D 109.5 . . ?
C67B C69B H69E 109.5 . . ?
H69D C69B H69E 109.5 . . ?
C67B C69B H69F 109.5 . . ?
H69D C69B H69F 109.5 . . ?
H69E C69B H69F 109.5 . . ?
O71 C70 N72 124.0(6) . . ?
O71 C70 C63 121.4(5) . . ?
N72 C70 C63 114.6(4) . . ?
C70 N72 C73 129.5(4) . . ?
C70 N72 H72 115.3 . . ?
C73 N72 H72 115.3 . . ?
N74 C73 N72 113.2(4) . . ?
N74 C73 C78 122.0(6) . . ?
N72 C73 C78 124.8(5) . . ?
C75 N74 C73 118.2(4) . . ?
N74 C75 C76 122.9(5) . . ?
N74 C75 H75 118.5 . . ?
C76 C75 H75 118.5 . . ?
C77 C76 C75 117.6(6) . . ?
C77 C76 H76 121.2 . . ?
C75 C76 H76 121.2 . . ?
C78 C77 C76 120.6(5) . . ?
C78 C77 H77 119.7 . . ?
C76 C77 H77 119.7 . . ?
C77 C78 C73 118.5(6) . . ?
C77 C78 H78 120.7 . . ?
C73 C78 H78 120.7 . . ?
C103 C102 C106 108.3(4) . . ?
C103 C102 H102 125.9 . . ?
C106 C102 H102 125.9 . . ?
C102 C103 C104 108.7(4) . . ?
C102 C103 H103 125.6 . . ?
C104 C103 H103 125.6 . . ?
C103 C104 C105 107.5(4) . . ?
C103 C104 H104 126.3 . . ?
C105 C104 H104 126.3 . . ?
C106 C105 C104 108.3(4) . . ?
C106 C105 H105 125.8 . . ?
C104 C105 H105 125.8 . . ?
C105 C106 C102 107.2(4) . . ?
C105 C106 C107 130.2(4) . . ?
C102 C106 C107 122.6(4) . . ?
O108 C107 N109 123.0(4) . . ?
O108 C107 C106 121.3(4) . . ?
N109 C107 C106 115.7(4) . . ?
C107 N109 C110 127.1(4) . . ?
C107 N109 H109 116.4 . . ?
C110 N109 H109 116.4 . . ?
N115 C110 C111 122.8(4) . . ?
N115 C110 N109 112.8(3) . . ?
C111 C110 N109 124.4(4) . . ?
C112 C111 C110 117.5(4) . . ?
C112 C111 H111 121.2 . . ?
C110 C111 H111 121.2 . . ?
C111 C112 C113 121.4(4) . . ?
C111 C112 H112 119.3 . . ?
C113 C112 H112 119.3 . . ?
C114 C113 C112 116.2(4) . . ?
C114 C113 H113 121.9 . . ?
C112 C113 H113 121.9 . . ?
N115 C114 C113 124.5(4) . . ?
N115 C114 N116 112.6(4) . . ?
C113 C114 N116 122.9(4) . . ?
C110 N115 C114 117.5(3) . . ?
C117 N116 C114 129.4(4) . . ?
C117 N116 H116 115.3 . . ?
C114 N116 H116 115.3 . . ?
O118 C117 N116 125.9(4) . . ?
O118 C117 C119 121.1(4) . . ?
N116 C117 C119 113.0(4) . . ?
N124 C119 C120 123.2(4) . . ?
N124 C119 C117 117.6(3) . . ?
C120 C119 C117 119.2(4) . . ?
C121 C120 C119 118.5(4) . . ?
C121 C120 H120 120.7 . . ?
C119 C120 H120 120.7 . . ?
O125 C121 C120 115.5(4) . . ?
O125 C121 C122 124.9(4) . . ?
C120 C121 C122 119.6(4) . . ?
C121 C122 C123 117.5(4) . . ?
C121 C122 H122 121.3 . . ?
C123 C122 H122 121.3 . . ?
N124 C123 C122 124.2(4) . . ?
N124 C123 C130 117.9(3) . . ?
C122 C123 C130 117.9(4) . . ?
C123 N124 C119 117.0(3) . . ?
C121 O125 C126 117.3(3) . . ?
O125 C126 C127 108.4(4) . . ?
O125 C126 H12A 110.0 . . ?
C127 C126 H12A 110.0 . . ?
O125 C126 H12B 110.0 . . ?
C127 C126 H12B 110.0 . . ?
H12A C126 H12B 108.4 . . ?
C128 C127 C126 112.3(4) . . ?
C128 C127 C129 111.5(4) . . ?
C126 C127 C129 107.8(4) . . ?
C128 C127 H127 108.4 . . ?
C126 C127 H127 108.4 . . ?
C129 C127 H127 108.4 . . ?
C127 C128 H12C 109.5 . . ?
C127 C128 H12D 109.5 . . ?
H12C C128 H12D 109.5 . . ?
C127 C128 H12E 109.5 . . ?
H12C C128 H12E 109.5 . . ?
H12D C128 H12E 109.5 . . ?
C127 C129 H12F 109.5 . . ?
C127 C129 H12G 109.5 . . ?
H12F C129 H12G 109.5 . . ?
C127 C129 H12H 109.5 . . ?
H12F C129 H12H 109.5 . . ?
H12G C129 H12H 109.5 . . ?
O131 C130 N132 124.9(4) . . ?
O131 C130 C123 122.3(4) . . ?
N132 C130 C123 112.8(4) . . ?
C130 N132 C133 129.4(4) . . ?
C130 N132 H132 115.3 . . ?
C133 N132 H132 115.3 . . ?
N134 C133 N132 113.1(4) . . ?
N134 C133 C138 123.2(4) . . ?
N132 C133 C138 123.7(4) . . ?
C133 N134 C135 117.1(4) . . ?
N134 C135 C136 123.3(5) . . ?
N134 C135 H135 118.3 . . ?
C136 C135 H135 118.3 . . ?
C135 C136 C137 119.6(5) . . ?
C135 C136 H136 120.2 . . ?
C137 C136 H136 120.2 . . ?
C136 C137 C138 118.5(5) . . ?
C136 C137 H137 120.7 . . ?
C138 C137 H137 120.7 . . ?
C137 C138 C133 118.2(4) . . ?
C137 C138 H138 120.9 . . ?
C133 C138 H138 120.9 . . ?
C143 C142 C146 108.1(4) . . ?
C143 C142 H142 126.0 . . ?
C146 C142 H142 126.0 . . ?
C144 C143 C142 108.0(4) . . ?
C144 C143 H143 126.0 . . ?
C142 C143 H143 126.0 . . ?
C145 C144 C143 108.9(4) . . ?
C145 C144 H144 125.6 . . ?
C143 C144 H144 125.6 . . ?
C144 C145 C146 108.2(4) . . ?
C144 C145 H145 125.9 . . ?
C146 C145 H145 125.9 . . ?
C145 C146 C142 106.8(4) . . ?
C145 C146 C147 129.4(4) . . ?
C142 C146 C147 123.7(4) . . ?
O148 C147 N149 122.6(4) . . ?
O148 C147 C146 121.8(4) . . ?
N149 C147 C146 115.4(4) . . ?
C147 N149 C150 127.8(4) . . ?
C147 N149 H149 116.1 . . ?
C150 N149 H149 116.1 . . ?
N155 C150 C151 123.4(4) . . ?
N155 C150 N149 112.8(3) . . ?
C151 C150 N149 123.7(4) . . ?
C152 C151 C150 116.8(4) . . ?
C152 C151 H151 121.6 . . ?
C150 C151 H151 121.6 . . ?
C151 C152 C153 121.4(4) . . ?
C151 C152 H152 119.3 . . ?
C153 C152 H152 119.3 . . ?
C152 C153 C154 117.3(4) . . ?
C152 C153 H153 121.3 . . ?
C154 C153 H153 121.3 . . ?
N155 C154 C153 123.0(4) . . ?
N155 C154 N156 113.7(3) . . ?
C153 C154 N156 123.2(4) . . ?
C150 N155 C154 118.0(3) . . ?
C157 N156 C154 125.3(3) . . ?
C157 N156 H156 117.4 . . ?
C154 N156 H156 117.4 . . ?
O158 C157 N156 125.8(4) . . ?
O158 C157 C159 119.5(4) . . ?
N156 C157 C159 114.7(4) . . ?
N164 C159 C160 125.2(4) . . ?
N164 C159 C157 117.5(4) . . ?
C160 C159 C157 117.3(4) . . ?
C159 C160 C161 117.8(4) . . ?
C159 C160 H160 121.1 . . ?
C161 C160 H160 121.1 . . ?
O165 C161 C162 116.3(4) . . ?
O165 C161 C160 125.1(4) . . ?
C162 C161 C160 118.6(4) . . ?
C163 C162 C161 119.3(4) . . ?
C163 C162 H162 120.4 . . ?
C161 C162 H162 120.4 . . ?
N164 C163 C162 123.4(4) . . ?
N164 C163 C170 117.2(4) . . ?
C162 C163 C170 119.3(4) . . ?
C159 N164 C163 115.6(3) . . ?
C161 O165 C166 117.8(3) . . ?
O165 C166 C167 109.3(4) . . ?
O165 C166 H16A 109.8 . . ?
C167 C166 H16A 109.8 . . ?
O165 C166 H16B 109.8 . . ?
C167 C166 H16B 109.8 . . ?
H16A C166 H16B 108.3 . . ?
C168 C167 C169 111.6(4) . . ?
C168 C167 C166 111.6(4) . . ?
C169 C167 C166 108.5(4) . . ?
C168 C167 H167 108.3 . . ?
C169 C167 H167 108.3 . . ?
C166 C167 H167 108.3 . . ?
C167 C168 H16C 109.5 . . ?
C167 C168 H16D 109.5 . . ?
H16C C168 H16D 109.5 . . ?
C167 C168 H16E 109.5 . . ?
H16C C168 H16E 109.5 . . ?
H16D C168 H16E 109.5 . . ?
C167 C169 H16F 109.5 . . ?
C167 C169 H16G 109.5 . . ?
H16F C169 H16G 109.5 . . ?
C167 C169 H16H 109.5 . . ?
H16F C169 H16H 109.5 . . ?
H16G C169 H16H 109.5 . . ?
O171 C170 N172 124.3(4) . . ?
O171 C170 C163 121.3(4) . . ?
N172 C170 C163 114.4(3) . . ?
C170 N172 C173 129.2(3) . . ?
C170 N172 H172 115.4 . . ?
C173 N172 H172 115.4 . . ?
N174 C173 C178 123.0(4) . . ?
N174 C173 N172 112.9(3) . . ?
C178 C173 N172 124.0(4) . . ?
C173 N174 C175 117.5(4) . . ?
N174 C175 C176 123.2(4) . . ?
N174 C175 H175 118.4 . . ?
C176 C175 H175 118.4 . . ?
C175 C176 C177 118.2(4) . . ?
C175 C176 H176 120.9 . . ?
C177 C176 H176 120.9 . . ?
C178 C177 C176 120.2(4) . . ?
C178 C177 H177 119.9 . . ?
C176 C177 H177 119.9 . . ?
C177 C178 C173 117.8(4) . . ?
C177 C178 H178 121.1 . . ?
C173 C178 H178 121.1 . . ?
C202 O201 C205 107.8(8) . . ?
O201 C202 C203 110.2(8) . . ?
O201 C202 H20A 109.6 . . ?
C203 C202 H20A 109.6 . . ?
O201 C202 H20B 109.6 . . ?
C203 C202 H20B 109.6 . . ?
H20A C202 H20B 108.1 . . ?
C204 C203 C202 103.9(8) . . ?
C204 C203 H20C 111.0 . . ?
C202 C203 H20C 111.0 . . ?
C204 C203 H20D 111.0 . . ?
C202 C203 H20D 111.0 . . ?
H20C C203 H20D 109.0 . . ?
C203 C204 C205 106.7(8) . . ?
C203 C204 H20E 110.4 . . ?
C205 C204 H20E 110.4 . . ?
C203 C204 H20F 110.4 . . ?
C205 C204 H20F 110.4 . . ?
H20E C204 H20F 108.6 . . ?
O201 C205 C204 109.1(8) . . ?
O201 C205 H20G 109.9 . . ?
C204 C205 H20G 109.9 . . ?
O201 C205 H20H 109.9 . . ?
C204 C205 H20H 109.9 . . ?
H20G C205 H20H 108.3 . . ?
C302 O301 C305 108.2(6) . . ?
O301 C302 C303 107.3(6) . . ?
O301 C302 H30A 110.3 . . ?
C303 C302 H30A 110.3 . . ?
O301 C302 H30B 110.3 . . ?
C303 C302 H30B 110.3 . . ?
H30A C302 H30B 108.5 . . ?
C304 C303 C302 100.0(7) . . ?
C304 C303 H30C 111.8 . . ?
C302 C303 H30C 111.8 . . ?
C304 C303 H30D 111.8 . . ?
C302 C303 H30D 111.8 . . ?
H30C C303 H30D 109.5 . . ?
C303 C304 C305 102.2(7) . . ?
C303 C304 H30E 111.3 . . ?
C305 C304 H30E 111.3 . . ?
C303 C304 H30F 111.3 . . ?
C305 C304 H30F 111.3 . . ?
H30E C304 H30F 109.2 . . ?
O301 C305 C304 107.1(6) . . ?
O301 C305 H30G 110.3 . . ?
C304 C305 H30G 110.3 . . ?
O301 C305 H30H 110.3 . . ?
C304 C305 H30H 110.3 . . ?
H30G C305 H30H 108.5 . . ?
C210 O206 C207 104.6(7) . . ?
O206 C207 C208 109.0(7) . . ?
O206 C207 H20I 109.9 . . ?
C208 C207 H20I 109.9 . . ?
O206 C207 H20J 109.9 . . ?
C208 C207 H20J 109.9 . . ?
H20I C207 H20J 108.3 . . ?
C209 C208 C207 105.0(7) . . ?
C209 C208 H20K 110.8 . . ?
C207 C208 H20K 110.8 . . ?
C209 C208 H20L 110.8 . . ?
C207 C208 H20L 110.8 . . ?
H20K C208 H20L 108.8 . . ?
C208 C209 C210 105.2(6) . . ?
C208 C209 H20M 110.7 . . ?
C210 C209 H20M 110.7 . . ?
C208 C209 H20N 110.7 . . ?
C210 C209 H20N 110.7 . . ?
H20M C209 H20N 108.8 . . ?
O206 C210 C209 106.8(7) . . ?
O206 C210 H21A 110.4 . . ?
C209 C210 H21A 110.4 . . ?
O206 C210 H21B 110.4 . . ?
C209 C210 H21B 110.4 . . ?
H21A C210 H21B 108.6 . . ?
C307 O306 C310 104.1(8) . . ?
O306 C307 C308 109.2(8) . . ?
O306 C307 H30I 109.8 . . ?
C308 C307 H30I 109.8 . . ?
O306 C307 H30J 109.8 . . ?
C308 C307 H30J 109.8 . . ?
H30I C307 H30J 108.3 . . ?
C309 C308 C307 102.9(8) . . ?
C309 C308 H30K 111.2 . . ?
C307 C308 H30K 111.2 . . ?
C309 C308 H30L 111.2 . . ?
C307 C308 H30L 111.2 . . ?
H30K C308 H30L 109.1 . . ?
C308 C309 C310 101.1(9) . . ?
C308 C309 H30M 111.5 . . ?
C310 C309 H30M 111.5 . . ?
C308 C309 H30N 111.5 . . ?
C310 C309 H30N 111.5 . . ?
H30M C309 H30N 109.4 . . ?
O306 C310 C309 104.3(9) . . ?
O306 C310 H31A 110.9 . . ?
C309 C310 H31A 110.9 . . ?
O306 C310 H31B 110.9 . . ?
C309 C310 H31B 110.9 . . ?
H31A C310 H31B 108.9 . . ?
C212 O211 C215 106.5(7) . . ?
O211 C212 C213 108.7(7) . . ?
O211 C212 H21C 110.0 . . ?
C213 C212 H21C 110.0 . . ?
O211 C212 H21D 110.0 . . ?
C213 C212 H21D 110.0 . . ?
H21C C212 H21D 108.3 . . ?
C214 C213 C212 104.5(7) . . ?
C214 C213 H21E 110.8 . . ?
C212 C213 H21E 110.8 . . ?
C214 C213 H21F 110.8 . . ?
C212 C213 H21F 110.8 . . ?
H21E C213 H21F 108.9 . . ?
C213 C214 C215 104.6(7) . . ?
C213 C214 H21G 110.8 . . ?
C215 C214 H21G 110.8 . . ?
C213 C214 H21H 110.8 . . ?
C215 C214 H21H 110.8 . . ?
H21G C214 H21H 108.9 . . ?
O211 C215 C214 105.2(7) . . ?
O211 C215 H21I 110.7 . . ?
C214 C215 H21I 110.7 . . ?
O211 C215 H21J 110.7 . . ?
C214 C215 H21J 110.7 . . ?
H21I C215 H21J 108.8 . . ?
C312 O311 C315 107.4(8) . . ?
O311 C312 C313 106.8(8) . . ?
O311 C312 H31C 110.4 . . ?
C313 C312 H31C 110.4 . . ?
O311 C312 H31D 110.4 . . ?
C313 C312 H31D 110.4 . . ?
H31C C312 H31D 108.6 . . ?
C314 C313 C312 99.9(8) . . ?
C314 C313 H31E 111.8 . . ?
C312 C313 H31E 111.8 . . ?
C314 C313 H31F 111.8 . . ?
C312 C313 H31F 111.8 . . ?
H31E C313 H31F 109.5 . . ?
C313 C314 C315 103.9(8) . . ?
C313 C314 H31G 111.0 . . ?
C315 C314 H31G 111.0 . . ?
C313 C314 H31H 111.0 . . ?
C315 C314 H31H 111.0 . . ?
H31G C314 H31H 109.0 . . ?
O311 C315 C314 107.5(8) . . ?
O311 C315 H31I 110.2 . . ?
C314 C315 H31I 110.2 . . ?
O311 C315 H31J 110.2 . . ?
C314 C315 H31J 110.2 . . ?
H31I C315 H31J 108.5 . . ?
H51A O501 H51B 104.5 . . ?
H52A O502 H52B 104.5 . . ?
H53A O503 H53B 104.5 . . ?
H54A O504 H54B 104.5 . . ?
H55A O505 H55B 104.5 . . ?

loop_
_geom_bond_atom_site_label_1
_geom_bond_atom_site_label_2
_geom_bond_distance
_geom_bond_site_symmetry_2
_geom_bond_publ_flag
C2 C3 1.422(6) . ?
C2 C6 1.424(6) . ?
C2 H2 0.9500 . ?
C3 C4 1.413(6) . ?
C3 H3 0.9500 . ?
C4 C5 1.413(6) . ?
C4 H4 0.9500 . ?
C5 C6 1.438(6) . ?
C5 H5 0.9500 . ?
C6 C7 1.469(6) . ?
C7 O8 1.226(4) . ?
C7 N9 1.383(5) . ?
N9 C10 1.397(5) . ?
N9 H9 0.8800 . ?
C10 N15 1.340(5) . ?
C10 C11 1.387(6) . ?
C11 C12 1.363(6) . ?
C11 H11 0.9500 . ?
C12 C13 1.387(6) . ?
C12 H12 0.9500 . ?
C13 C14 1.378(6) . ?
C13 H13 0.9500 . ?
C14 N15 1.336(5) . ?
C14 N16 1.403(5) . ?
N16 C17 1.363(5) . ?
N16 H16 0.8800 . ?
C17 O18 1.219(5) . ?
C17 C19 1.511(6) . ?
C19 N24 1.342(5) . ?
C19 C20 1.376(6) . ?
C20 C21 1.391(6) . ?
C20 H20 0.9500 . ?
C21 C22 1.368(6) . ?
C21 O25 1.386(6) . ?
C21 O25B 1.384(8) . ?
C22 C23 1.390(6) . ?
C22 H22 0.9500 . ?
C23 N24 1.335(5) . ?
C23 C30 1.492(6) . ?
O25 C26 1.448(7) . ?
C26 C27 1.505(7) . ?
C26 H26A 0.9900 . ?
C26 H26B 0.9900 . ?
C27 C28 1.492(8) . ?
C27 C29 1.518(8) . ?
C27 H27 1.0000 . ?
C28 H28A 0.9800 . ?
C28 H28B 0.9800 . ?
C28 H28C 0.9800 . ?
C29 H29A 0.9800 . ?
C29 H29B 0.9800 . ?
C29 H29C 0.9800 . ?
O25B C26B 1.449(9) . ?
C26B C27B 1.507(9) . ?
C26B H26C 0.9900 . ?
C26B H26D 0.9900 . ?
C27B C28B 1.493(10) . ?
C27B C29B 1.522(9) . ?
C27B H27B 1.0000 . ?
C28B H28D 0.9800 . ?
C28B H28E 0.9800 . ?
C28B H28F 0.9800 . ?
C29B H29D 0.9800 . ?
C29B H29E 0.9800 . ?
C29B H29F 0.9800 . ?
C30 O31 1.214(5) . ?
C30 N32 1.367(5) . ?
N32 C33 1.396(5) . ?
N32 H32 0.8800 . ?
C33 N34 1.343(5) . ?
C33 C38 1.387(6) . ?
N34 C35 1.335(6) . ?
C35 C36 1.381(6) . ?
C35 H35 0.9500 . ?
C36 C37 1.381(6) . ?
C36 H36 0.9500 . ?
C37 C38 1.366(6) . ?
C37 H37 0.9500 . ?
C38 H38 0.9500 . ?
C42 C43 1.419(6) . ?
C42 C46 1.427(6) . ?
C42 H42 0.9500 . ?
C43 C44 1.413(6) . ?
C43 H43 0.9500 . ?
C44 C45 1.411(6) . ?
C44 H44 0.9500 . ?
C45 C46 1.446(6) . ?
C45 H45 0.9500 . ?
C46 C47 1.485(6) . ?
C47 O48 1.227(5) . ?
C47 N49 1.376(5) . ?
N49 C50 1.393(5) . ?
N49 H49 0.8800 . ?
C50 N55 1.343(5) . ?
C50 C51 1.394(6) . ?
C51 C52 1.375(6) . ?
C51 H51 0.9500 . ?
C52 C53 1.385(6) . ?
C52 H52 0.9500 . ?
C53 C54 1.385(6) . ?
C53 H53 0.9500 . ?
C54 N55 1.342(5) . ?
C54 N56 1.402(5) . ?
N56 C57 1.362(6) . ?
N56 H56 0.8800 . ?
C57 O58 1.217(6) . ?
C57 C59 1.520(6) . ?
C59 N64 1.321(6) . ?
C59 C60 1.389(7) . ?
C60 C61 1.383(7) . ?
C60 H60 0.9500 . ?
C61 O65B 1.378(8) . ?
C61 C62 1.387(8) . ?
C61 O65 1.401(6) . ?
C62 C63 1.392(7) . ?
C62 H62 0.9500 . ?
C63 N64 1.352(6) . ?
C63 C70 1.495(7) . ?
O65 C66 1.445(7) . ?
C66 C67 1.500(7) . ?
C66 H66A 0.9900 . ?
C66 H66B 0.9900 . ?
C67 C68 1.487(8) . ?
C67 C69 1.519(8) . ?
C67 H67 1.0000 . ?
C68 H68A 0.9800 . ?
C68 H68B 0.9800 . ?
C68 H68C 0.9800 . ?
C69 H69A 0.9800 . ?
C69 H69B 0.9800 . ?
C69 H69C 0.9800 . ?
O65B C66B 1.446(9) . ?
C66B C67B 1.503(8) . ?
C66B H66C 0.9900 . ?
C66B H66D 0.9900 . ?
C67B C68B 1.480(9) . ?
C67B C69B 1.524(9) . ?
C67B H67B 1.0000 . ?
C68B H68D 0.9800 . ?
C68B H68E 0.9800 . ?
C68B H68F 0.9800 . ?
C69B H69D 0.9800 . ?
C69B H69E 0.9800 . ?
C69B H69F 0.9800 . ?
C70 O71 1.237(5) . ?
C70 N72 1.351(6) . ?
N72 C73 1.381(6) . ?
N72 H72 0.8800 . ?
C73 N74 1.344(6) . ?
C73 C78 1.394(6) . ?
N74 C75 1.338(6) . ?
C75 C76 1.390(7) . ?
C75 H75 0.9500 . ?
C76 C77 1.378(8) . ?
C76 H76 0.9500 . ?
C77 C78 1.363(8) . ?
C77 H77 0.9500 . ?
C78 H78 0.9500 . ?
C102 C103 1.408(7) . ?
C102 C106 1.422(6) . ?
C102 H102 0.9500 . ?
C103 C104 1.411(6) . ?
C103 H103 0.9500 . ?
C104 C105 1.423(6) . ?
C104 H104 0.9500 . ?
C105 C106 1.424(6) . ?
C105 H105 0.9500 . ?
C106 C107 1.480(6) . ?
C107 O108 1.225(5) . ?
C107 N109 1.377(5) . ?
N109 C110 1.412(5) . ?
N109 H109 0.8800 . ?
C110 N115 1.337(5) . ?
C110 C111 1.389(6) . ?
C111 C112 1.377(6) . ?
C111 H111 0.9500 . ?
C112 C113 1.381(6) . ?
C112 H112 0.9500 . ?
C113 C114 1.380(6) . ?
C113 H113 0.9500 . ?
C114 N115 1.341(5) . ?
C114 N116 1.406(5) . ?
N116 C117 1.359(5) . ?
N116 H116 0.8800 . ?
C117 O118 1.213(5) . ?
C117 C119 1.517(6) . ?
C119 N124 1.341(5) . ?
C119 C120 1.388(5) . ?
C120 C121 1.377(6) . ?
C120 H120 0.9500 . ?
C121 O125 1.369(5) . ?
C121 C122 1.384(6) . ?
C122 C123 1.389(5) . ?
C122 H122 0.9500 . ?
C123 N124 1.334(5) . ?
C123 C130 1.499(6) . ?
O125 C126 1.450(5) . ?
C126 C127 1.515(5) . ?
C126 H12A 0.9900 . ?
C126 H12B 0.9900 . ?
C127 C128 1.493(6) . ?
C127 C129 1.535(6) . ?
C127 H127 1.0000 . ?
C128 H12C 0.9800 . ?
C128 H12D 0.9800 . ?
C128 H12E 0.9800 . ?
C129 H12F 0.9800 . ?
C129 H12G 0.9800 . ?
C129 H12H 0.9800 . ?
C130 O131 1.220(5) . ?
C130 N132 1.370(5) . ?
N132 C133 1.393(5) . ?
N132 H132 0.8800 . ?
C133 N134 1.334(5) . ?
C133 C138 1.397(6) . ?
N134 C135 1.337(6) . ?
C135 C136 1.367(7) . ?
C135 H135 0.9500 . ?
C136 C137 1.375(7) . ?
C136 H136 0.9500 . ?
C137 C138 1.379(6) . ?
C137 H137 0.9500 . ?
C138 H138 0.9500 . ?
C142 C143 1.411(6) . ?
C142 C146 1.435(6) . ?
C142 H142 0.9500 . ?
C143 C144 1.410(6) . ?
C143 H143 0.9500 . ?
C144 C145 1.401(6) . ?
C144 H144 0.9500 . ?
C145 C146 1.429(6) . ?
C145 H145 0.9500 . ?
C146 C147 1.482(6) . ?
C147 O148 1.227(5) . ?
C147 N149 1.381(5) . ?
N149 C150 1.403(5) . ?
N149 H149 0.8800 . ?
C150 N155 1.337(5) . ?
C150 C151 1.390(6) . ?
C151 C152 1.376(6) . ?
C151 H151 0.9500 . ?
C152 C153 1.379(6) . ?
C152 H152 0.9500 . ?
C153 C154 1.385(6) . ?
C153 H153 0.9500 . ?
C154 N155 1.338(5) . ?
C154 N156 1.418(5) . ?
N156 C157 1.357(5) . ?
N156 H156 0.8800 . ?
C157 O158 1.222(5) . ?
C157 C159 1.532(6) . ?
C159 N164 1.338(5) . ?
C159 C160 1.381(6) . ?
C160 C161 1.390(6) . ?
C160 H160 0.9500 . ?
C161 O165 1.358(5) . ?
C161 C162 1.382(6) . ?
C162 C163 1.381(6) . ?
C162 H162 0.9500 . ?
C163 N164 1.358(5) . ?
C163 C170 1.488(6) . ?
O165 C166 1.441(5) . ?
C166 C167 1.526(6) . ?
C166 H16A 0.9900 . ?
C166 H16B 0.9900 . ?
C167 C168 1.504(7) . ?
C167 C169 1.516(7) . ?
C167 H167 1.0000 . ?
C168 H16C 0.9800 . ?
C168 H16D 0.9800 . ?
C168 H16E 0.9800 . ?
C169 H16F 0.9800 . ?
C169 H16G 0.9800 . ?
C169 H16H 0.9800 . ?
C170 O171 1.237(4) . ?
C170 N172 1.364(5) . ?
N172 C173 1.410(5) . ?
N172 H172 0.8800 . ?
C173 N174 1.333(5) . ?
C173 C178 1.399(5) . ?
N174 C175 1.343(5) . ?
C175 C176 1.378(6) . ?
C175 H175 0.9500 . ?
C176 C177 1.375(6) . ?
C176 H176 0.9500 . ?
C177 C178 1.371(6) . ?
C177 H177 0.9500 . ?
C178 H178 0.9500 . ?
O201 C202 1.417(7) . ?
O201 C205 1.427(7) . ?
C202 C203 1.506(7) . ?
C202 H20A 0.9900 . ?
C202 H20B 0.9900 . ?
C203 C204 1.483(7) . ?
C203 H20C 0.9900 . ?
C203 H20D 0.9900 . ?
C204 C205 1.497(7) . ?
C204 H20E 0.9900 . ?
C204 H20F 0.9900 . ?
C205 H20G 0.9900 . ?
C205 H20H 0.9900 . ?
O301 C302 1.414(7) . ?
O301 C305 1.422(8) . ?
C302 C303 1.535(9) . ?
C302 H30A 0.9900 . ?
C302 H30B 0.9900 . ?
C303 C304 1.500(8) . ?
C303 H30C 0.9900 . ?
C303 H30D 0.9900 . ?
C304 C305 1.513(9) . ?
C304 H30E 0.9900 . ?
C304 H30F 0.9900 . ?
C305 H30G 0.9900 . ?
C305 H30H 0.9900 . ?
O206 C210 1.436(8) . ?
O206 C207 1.434(8) . ?
C207 C208 1.522(9) . ?
C207 H20I 0.9900 . ?
C207 H20J 0.9900 . ?
C208 C209 1.457(8) . ?
C208 H20K 0.9900 . ?
C208 H20L 0.9900 . ?
C209 C210 1.515(9) . ?
C209 H20M 0.9900 . ?
C209 H20N 0.9900 . ?
C210 H21A 0.9900 . ?
C210 H21B 0.9900 . ?
O306 C307 1.412(8) . ?
O306 C310 1.433(9) . ?
C307 C308 1.527(9) . ?
C307 H30I 0.9900 . ?
C307 H30J 0.9900 . ?
C308 C309 1.500(9) . ?
C308 H30K 0.9900 . ?
C308 H30L 0.9900 . ?
C309 C310 1.520(10) . ?
C309 H30M 0.9900 . ?
C309 H30N 0.9900 . ?
C310 H31A 0.9900 . ?
C310 H31B 0.9900 . ?
O211 C212 1.408(9) . ?
O211 C215 1.431(8) . ?
C212 C213 1.509(9) . ?
C212 H21C 0.9900 . ?
C212 H21D 0.9900 . ?
C213 C214 1.486(9) . ?
C213 H21E 0.9900 . ?
C213 H21F 0.9900 . ?
C214 C215 1.512(9) . ?
C214 H21G 0.9900 . ?
C214 H21H 0.9900 . ?
C215 H21I 0.9900 . ?
C215 H21J 0.9900 . ?
O311 C312 1.406(8) . ?
O311 C315 1.431(9) . ?
C312 C313 1.529(9) . ?
C312 H31C 0.9900 . ?
C312 H31D 0.9900 . ?
C313 C314 1.486(9) . ?
C313 H31E 0.9900 . ?
C313 H31F 0.9900 . ?
C314 C315 1.510(10) . ?
C314 H31G 0.9900 . ?
C314 H31H 0.9900 . ?
C315 H31I 0.9900 . ?
C315 H31J 0.9900 . ?
O501 H51A 0.8200 . ?
O501 H51B 0.8201 . ?
O502 H52A 0.8200 . ?
O502 H52B 0.8200 . ?
O503 H53A 0.8200 . ?
O503 H53B 0.8199 . ?
O504 H54A 0.8200 . ?
O504 H54B 0.8200 . ?
O505 H55A 0.8199 . ?
O505 H55B 0.8200 . ?

loop_
_geom_torsion_atom_site_label_1
_geom_torsion_atom_site_label_2
_geom_torsion_atom_site_label_3
_geom_torsion_atom_site_label_4
_geom_torsion
_geom_torsion_site_symmetry_1
_geom_torsion_site_symmetry_2
_geom_torsion_site_symmetry_3
_geom_torsion_site_symmetry_4
_geom_torsion_publ_flag
C6 C2 C3 C4 0.5(5) . . . . ?
C2 C3 C4 C5 -0.4(6) . . . . ?
C3 C4 C5 C6 0.2(6) . . . . ?
C3 C2 C6 C5 -0.4(5) . . . . ?
C3 C2 C6 C7 179.5(4) . . . . ?
C4 C5 C6 C2 0.2(5) . . . . ?
C4 C5 C6 C7 -179.7(4) . . . . ?
C2 C6 C7 O8 -4.3(7) . . . . ?
C5 C6 C7 O8 175.6(4) . . . . ?
C2 C6 C7 N9 176.8(4) . . . . ?
C5 C6 C7 N9 -3.3(6) . . . . ?
O8 C7 N9 C10 -0.4(7) . . . . ?
C6 C7 N9 C10 178.4(4) . . . . ?
C7 N9 C10 N15 154.9(4) . . . . ?
C7 N9 C10 C11 -26.0(6) . . . . ?
N15 C10 C11 C12 2.5(6) . . . . ?
N9 C10 C11 C12 -176.5(4) . . . . ?
C10 C11 C12 C13 -0.6(7) . . . . ?
C11 C12 C13 C14 -0.4(6) . . . . ?
C12 C13 C14 N15 -0.2(6) . . . . ?
C12 C13 C14 N16 -178.2(4) . . . . ?
C13 C14 N15 C10 1.9(6) . . . . ?
N16 C14 N15 C10 -180.0(3) . . . . ?
C11 C10 N15 C14 -3.0(6) . . . . ?
N9 C10 N15 C14 176.1(3) . . . . ?
N15 C14 N16 C17 166.5(4) . . . . ?
C13 C14 N16 C17 -15.3(6) . . . . ?
C14 N16 C17 O18 0.0(7) . . . . ?
C14 N16 C17 C19 -179.7(3) . . . . ?
O18 C17 C19 N24 -179.6(4) . . . . ?
N16 C17 C19 N24 0.1(5) . . . . ?
O18 C17 C19 C20 2.9(6) . . . . ?
N16 C17 C19 C20 -177.4(3) . . . . ?
N24 C19 C20 C21 -0.7(6) . . . . ?
C17 C19 C20 C21 176.6(4) . . . . ?
C19 C20 C21 C22 2.1(6) . . . . ?
C19 C20 C21 O25 -174.0(7) . . . . ?
C19 C20 C21 O25B 176.5(18) . . . . ?
O25 C21 C22 C23 173.5(8) . . . . ?
O25B C21 C22 C23 -176.8(16) . . . . ?
C20 C21 C22 C23 -1.9(6) . . . . ?
C21 C22 C23 N24 0.3(6) . . . . ?
C21 C22 C23 C30 -178.9(4) . . . . ?
C22 C23 N24 C19 1.2(6) . . . . ?
C30 C23 N24 C19 -179.7(3) . . . . ?
C20 C19 N24 C23 -0.9(6) . . . . ?
C17 C19 N24 C23 -178.3(3) . . . . ?
C22 C21 O25 C26 -3.0(15) . . . . ?
C20 C21 O25 C26 172.7(9) . . . . ?
C21 O25 C26 C27 -179.1(10) . . . . ?
O25 C26 C27 C28 56.1(13) . . . . ?
O25 C26 C27 C29 178.2(10) . . . . ?
C22 C21 O25B C26B -25(3) . . . . ?
C20 C21 O25B C26B 160(2) . . . . ?
C21 O25B C26B C27B -156(2) . . . . ?
O25B C26B C27B C28B -52(3) . . . . ?
O25B C26B C27B C29B -173(3) . . . . ?
N24 C23 C30 O31 175.4(4) . . . . ?
C22 C23 C30 O31 -5.4(6) . . . . ?
N24 C23 C30 N32 -6.7(5) . . . . ?
C22 C23 C30 N32 172.5(4) . . . . ?
O31 C30 N32 C33 -0.2(7) . . . . ?
C23 C30 N32 C33 -178.0(4) . . . . ?
C30 N32 C33 N34 172.7(4) . . . . ?
C30 N32 C33 C38 -7.3(7) . . . . ?
C38 C33 N34 C35 1.4(6) . . . . ?
N32 C33 N34 C35 -178.6(3) . . . . ?
C33 N34 C35 C36 -0.6(6) . . . . ?
N34 C35 C36 C37 -0.5(7) . . . . ?
C35 C36 C37 C38 0.9(7) . . . . ?
C36 C37 C38 C33 -0.2(7) . . . . ?
N34 C33 C38 C37 -1.0(6) . . . . ?
N32 C33 C38 C37 178.9(4) . . . . ?
C46 C42 C43 C44 -0.2(5) . . . . ?
C42 C43 C44 C45 -0.2(6) . . . . ?
C43 C44 C45 C46 0.5(6) . . . . ?
C43 C42 C46 C45 0.5(5) . . . . ?
C43 C42 C46 C47 177.5(4) . . . . ?
C44 C45 C46 C42 -0.6(5) . . . . ?
C44 C45 C46 C47 -177.3(4) . . . . ?
C42 C46 C47 O48 14.1(7) . . . . ?
C45 C46 C47 O48 -169.7(4) . . . . ?
C42 C46 C47 N49 -166.8(4) . . . . ?
C45 C46 C47 N49 9.3(7) . . . . ?
O48 C47 N49 C50 -7.6(7) . . . . ?
C46 C47 N49 C50 173.4(4) . . . . ?
C47 N49 C50 N55 152.2(4) . . . . ?
C47 N49 C50 C51 -28.7(6) . . . . ?
N55 C50 C51 C52 0.5(6) . . . . ?
N49 C50 C51 C52 -178.5(4) . . . . ?
C50 C51 C52 C53 -0.9(6) . . . . ?
C51 C52 C53 C54 2.3(6) . . . . ?
C52 C53 C54 N55 -3.4(6) . . . . ?
C52 C53 C54 N56 178.1(4) . . . . ?
N49 C50 N55 C54 177.6(4) . . . . ?
C51 C50 N55 C54 -1.5(6) . . . . ?
C53 C54 N55 C50 3.0(6) . . . . ?
N56 C54 N55 C50 -178.4(3) . . . . ?
N55 C54 N56 C57 163.3(4) . . . . ?
C53 C54 N56 C57 -18.0(7) . . . . ?
C54 N56 C57 O58 4.1(7) . . . . ?
C54 N56 C57 C59 -176.4(4) . . . . ?
O58 C57 C59 N64 170.4(4) . . . . ?
N56 C57 C59 N64 -9.1(6) . . . . ?
O58 C57 C59 C60 -9.8(6) . . . . ?
N56 C57 C59 C60 170.6(4) . . . . ?
N64 C59 C60 C61 -0.5(7) . . . . ?
C57 C59 C60 C61 179.8(4) . . . . ?
C59 C60 C61 O65B -167.2(12) . . . . ?
C59 C60 C61 C62 -2.4(7) . . . . ?
C59 C60 C61 O65 175.0(5) . . . . ?
O65B C61 C62 C63 174.5(7) . . . . ?
C60 C61 C62 C63 3.5(7) . . . . ?
O65 C61 C62 C63 -173.8(5) . . . . ?
C61 C62 C63 N64 -1.8(7) . . . . ?
C61 C62 C63 C70 177.5(4) . . . . ?
C60 C59 N64 C63 2.2(6) . . . . ?
C57 C59 N64 C63 -178.1(4) . . . . ?
C62 C63 N64 C59 -1.0(6) . . . . ?
C70 C63 N64 C59 179.7(4) . . . . ?
C60 C61 O65 C66 7.1(10) . . . . ?
C62 C61 O65 C66 -175.6(7) . . . . ?
C61 O65 C66 C67 -180.0(7) . . . . ?
O65 C66 C67 C68 59.8(10) . . . . ?
O65 C66 C67 C69 -179.2(8) . . . . ?
C60 C61 O65B C66B -23(2) . . . . ?
C62 C61 O65B C66B 169.8(12) . . . . ?
C61 O65B C66B C67B -169.0(12) . . . . ?
O65B C66B C67B C68B 48(2) . . . . ?
O65B C66B C67B C69B 175.2(16) . . . . ?
N64 C63 C70 O71 -178.6(4) . . . . ?
C62 C63 C70 O71 2.0(6) . . . . ?
N64 C63 C70 N72 3.0(6) . . . . ?
C62 C63 C70 N72 -176.4(4) . . . . ?
O71 C70 N72 C73 4.3(7) . . . . ?
C63 C70 N72 C73 -177.4(4) . . . . ?
C70 N72 C73 N74 -179.2(4) . . . . ?
C70 N72 C73 C78 -0.4(7) . . . . ?
N72 C73 N74 C75 -179.6(4) . . . . ?
C78 C73 N74 C75 1.6(6) . . . . ?
C73 N74 C75 C76 -1.0(7) . . . . ?
N74 C75 C76 C77 -0.1(7) . . . . ?
C75 C76 C77 C78 0.7(7) . . . . ?
C76 C77 C78 C73 -0.2(7) . . . . ?
N74 C73 C78 C77 -1.0(7) . . . . ?
N72 C73 C78 C77 -179.8(4) . . . . ?
C106 C102 C103 C104 0.3(6) . . . . ?
C102 C103 C104 C105 0.0(6) . . . . ?
C103 C104 C105 C106 -0.2(5) . . . . ?
C104 C105 C106 C102 0.4(5) . . . . ?
C104 C105 C106 C107 -177.9(4) . . . . ?
C103 C102 C106 C105 -0.5(5) . . . . ?
C103 C102 C106 C107 178.1(4) . . . . ?
C105 C106 C107 O108 -158.5(5) . . . . ?
C102 C106 C107 O108 23.3(7) . . . . ?
C105 C106 C107 N109 22.5(7) . . . . ?
C102 C106 C107 N109 -155.6(4) . . . . ?
O108 C107 N109 C110 -3.3(7) . . . . ?
C106 C107 N109 C110 175.6(4) . . . . ?
C107 N109 C110 N115 -164.9(4) . . . . ?
C107 N109 C110 C111 15.6(7) . . . . ?
N115 C110 C111 C112 -1.5(6) . . . . ?
N109 C110 C111 C112 177.9(4) . . . . ?
C110 C111 C112 C113 1.8(7) . . . . ?
C111 C112 C113 C114 -0.3(7) . . . . ?
C112 C113 C114 N115 -1.5(6) . . . . ?
C112 C113 C114 N116 178.2(4) . . . . ?
C111 C110 N115 C114 -0.1(6) . . . . ?
N109 C110 N115 C114 -179.6(3) . . . . ?
C113 C114 N115 C110 1.8(6) . . . . ?
N116 C114 N115 C110 -178.0(3) . . . . ?
N115 C114 N116 C117 -165.3(4) . . . . ?
C113 C114 N116 C117 14.9(6) . . . . ?
C114 N116 C117 O118 -2.1(7) . . . . ?
C114 N116 C117 C119 175.3(3) . . . . ?
O118 C117 C119 N124 177.7(4) . . . . ?
N116 C117 C119 N124 0.2(5) . . . . ?
O118 C117 C119 C120 -1.5(6) . . . . ?
N116 C117 C119 C120 -179.1(3) . . . . ?
N124 C119 C120 C121 1.0(6) . . . . ?
C117 C119 C120 C121 -179.7(3) . . . . ?
C119 C120 C121 O125 178.5(3) . . . . ?
C119 C120 C121 C122 -1.0(6) . . . . ?
O125 C121 C122 C123 -179.4(3) . . . . ?
C120 C121 C122 C123 0.0(6) . . . . ?
C121 C122 C123 N124 1.2(6) . . . . ?
C121 C122 C123 C130 -179.3(3) . . . . ?
C122 C123 N124 C119 -1.2(5) . . . . ?
C130 C123 N124 C119 179.3(3) . . . . ?
C120 C119 N124 C123 0.0(5) . . . . ?
C117 C119 N124 C123 -179.2(3) . . . . ?
C120 C121 O125 C126 -177.8(3) . . . . ?
C122 C121 O125 C126 1.6(6) . . . . ?
C121 O125 C126 C127 -178.2(3) . . . . ?
O125 C126 C127 C128 -58.9(5) . . . . ?
O125 C126 C127 C129 177.8(4) . . . . ?
N124 C123 C130 O131 -172.6(4) . . . . ?
C122 C123 C130 O131 7.9(6) . . . . ?
N124 C123 C130 N132 7.5(5) . . . . ?
C122 C123 C130 N132 -172.1(3) . . . . ?
O131 C130 N132 C133 -6.0(7) . . . . ?
C123 C130 N132 C133 174.0(4) . . . . ?
C130 N132 C133 N134 -174.8(4) . . . . ?
C130 N132 C133 C138 4.8(6) . . . . ?
N132 C133 N134 C135 178.6(4) . . . . ?
C138 C133 N134 C135 -1.0(6) . . . . ?
C133 N134 C135 C136 -0.1(7) . . . . ?
N134 C135 C136 C137 0.9(9) . . . . ?
C135 C136 C137 C138 -0.7(8) . . . . ?
C136 C137 C138 C133 -0.3(7) . . . . ?
N134 C133 C138 C137 1.2(6) . . . . ?
N132 C133 C138 C137 -178.4(4) . . . . ?
C146 C142 C143 C144 0.8(5) . . . . ?
C142 C143 C144 C145 -0.4(5) . . . . ?
C143 C144 C145 C146 -0.1(5) . . . . ?
C144 C145 C146 C142 0.6(5) . . . . ?
C144 C145 C146 C147 178.3(4) . . . . ?
C143 C142 C146 C145 -0.8(5) . . . . ?
C143 C142 C146 C147 -178.7(4) . . . . ?
C145 C146 C147 O148 -171.6(4) . . . . ?
C142 C146 C147 O148 5.8(7) . . . . ?
C145 C146 C147 N149 11.9(6) . . . . ?
C142 C146 C147 N149 -170.7(4) . . . . ?
O148 C147 N149 C150 4.3(7) . . . . ?
C146 C147 N149 C150 -179.3(4) . . . . ?
C147 N149 C150 N155 -170.5(4) . . . . ?
C147 N149 C150 C151 10.5(6) . . . . ?
N155 C150 C151 C152 -0.3(7) . . . . ?
N149 C150 C151 C152 178.6(4) . . . . ?
C150 C151 C152 C153 0.4(7) . . . . ?
C151 C152 C153 C154 -0.7(7) . . . . ?
C152 C153 C154 N155 0.8(7) . . . . ?
C152 C153 C154 N156 179.5(4) . . . . ?
C151 C150 N155 C154 0.4(6) . . . . ?
N149 C150 N155 C154 -178.6(3) . . . . ?
C153 C154 N155 C150 -0.7(6) . . . . ?
N156 C154 N155 C150 -179.5(3) . . . . ?
N155 C154 N156 C157 -159.6(4) . . . . ?
C153 C154 N156 C157 21.6(6) . . . . ?
C154 N156 C157 O158 -1.8(6) . . . . ?
C154 N156 C157 C159 177.3(3) . . . . ?
O158 C157 C159 N164 -176.3(4) . . . . ?
N156 C157 C159 N164 4.6(5) . . . . ?
O158 C157 C159 C160 3.8(6) . . . . ?
N156 C157 C159 C160 -175.3(3) . . . . ?
N164 C159 C160 C161 -1.9(6) . . . . ?
C157 C159 C160 C161 178.0(3) . . . . ?
C159 C160 C161 O165 -179.4(4) . . . . ?
C159 C160 C161 C162 1.1(6) . . . . ?
O165 C161 C162 C163 -178.7(3) . . . . ?
C160 C161 C162 C163 0.8(6) . . . . ?
C161 C162 C163 N164 -2.3(6) . . . . ?
C161 C162 C163 C170 177.5(4) . . . . ?
C160 C159 N164 C163 0.5(6) . . . . ?
C157 C159 N164 C163 -179.4(3) . . . . ?
C162 C163 N164 C159 1.6(5) . . . . ?
C170 C163 N164 C159 -178.1(3) . . . . ?
C162 C161 O165 C166 168.3(4) . . . . ?
C160 C161 O165 C166 -11.2(6) . . . . ?
C161 O165 C166 C167 177.7(4) . . . . ?
O165 C166 C167 C168 54.8(5) . . . . ?
O165 C166 C167 C169 178.1(4) . . . . ?
N164 C163 C170 O171 177.1(3) . . . . ?
C162 C163 C170 O171 -2.6(6) . . . . ?
N164 C163 C170 N172 -2.8(5) . . . . ?
C162 C163 C170 N172 177.4(3) . . . . ?
O171 C170 N172 C173 3.5(6) . . . . ?
C163 C170 N172 C173 -176.6(3) . . . . ?
C170 N172 C173 N174 174.2(3) . . . . ?
C170 N172 C173 C178 -4.4(6) . . . . ?
C178 C173 N174 C175 0.2(6) . . . . ?
N172 C173 N174 C175 -178.3(3) . . . . ?
C173 N174 C175 C176 0.1(6) . . . . ?
N174 C175 C176 C177 -0.1(6) . . . . ?
C175 C176 C177 C178 -0.2(6) . . . . ?
C176 C177 C178 C173 0.5(6) . . . . ?
N174 C173 C178 C177 -0.6(6) . . . . ?
N172 C173 C178 C177 177.9(4) . . . . ?
C205 O201 C202 C203 12(3) . . . . ?
O201 C202 C203 C204 -16(4) . . . . ?
C202 C203 C204 C205 13(4) . . . . ?
C202 O201 C205 C204 -4(3) . . . . ?
C203 C204 C205 O201 -6(4) . . . . ?
C305 O301 C302 C303 -14.7(14) . . . . ?
O301 C302 C303 C304 33.2(13) . . . . ?
C302 C303 C304 C305 -37.4(13) . . . . ?
C302 O301 C305 C304 -10.2(13) . . . . ?
C303 C304 C305 O301 31.1(14) . . . . ?
C210 O206 C207 C208 -23.0(16) . . . . ?
O206 C207 C208 C209 5.7(17) . . . . ?
C207 C208 C209 C210 13.0(15) . . . . ?
C207 O206 C210 C209 31.2(14) . . . . ?
C208 C209 C210 O206 -27.9(14) . . . . ?
C310 O306 C307 C308 -23(2) . . . . ?
O306 C307 C308 C309 -4(2) . . . . ?
C307 C308 C309 C310 27(2) . . . . ?
C307 O306 C310 C309 40.3(18) . . . . ?
C308 C309 C310 O306 -42(2) . . . . ?
C215 O211 C212 C213 -24.4(18) . . . . ?
O211 C212 C213 C214 6(2) . . . . ?
C212 C213 C214 C215 13.9(16) . . . . ?
C212 O211 C215 C214 33.0(14) . . . . ?
C213 C214 C215 O211 -28.8(13) . . . . ?
C315 O311 C312 C313 25.4(19) . . . . ?
O311 C312 C313 C314 -37.5(17) . . . . ?
C312 C313 C314 C315 34.1(17) . . . . ?
C312 O311 C315 C314 -3(2) . . . . ?
C313 C314 C315 O311 -21(2) . . . . ?
